data_4107334
loop_
_publ_author_name
'Michio Yamada'
'Chika Someya'
'Takatsugu Wakahara'
'Takahiro Tsuchiya'
'Yutaka Maeda'
'Takeshi Akasaka'
'Kenji Yoza'
'Ernst Horn'
'Michael T. H. Liu'
'Naomi Mizorogi'
'Shigeru Nagase'

_publ_section_title
;
 Metal Atoms Collinear with the Spiro Carbon of 6,6-Open Adducts,
 M2@C80(Ad) (M = La and Ce, Ad = Adamantylidene)
;
_journal_name_full 'Journal of the American Chemical Society'
_journal_page_first 1171
_journal_page_last 1176
_journal_paper_doi 10.1021/ja073924w
_journal_volume 130
_journal_year 2008
_chemical_formula_sum 'C96 H18 Cl2 La2'
_chemical_formula_weight 1519.82
_chemical_name_systematic
; 
 ? 
;
_space_group_IT_number 61
_symmetry_cell_setting orthorhombic
_symmetry_space_group_name_Hall '-P 2ac 2ab'
_symmetry_space_group_name_H-M 'P b c a'
_atom_sites_solution_hydrogens geom
_atom_sites_solution_primary direct
_atom_sites_solution_secondary difmap
_audit_creation_method SHELXL-97
_cell_angle_alpha 90.00
_cell_angle_beta 90.00
_cell_angle_gamma 90.00
_cell_formula_units_Z 8
_cell_length_a 22.031(3)
_cell_length_b 22.122(3)
_cell_length_c 20.498(2)
_cell_measurement_temperature 273
_cell_volume 9990(2)
_computing_cell_refinement 'Bruker SMART'
_computing_data_collection 'Bruker SMART'
_computing_data_reduction 'Bruker SAINT'
_computing_molecular_graphics 'Bruker SHELXTL'
_computing_publication_material 'Bruker SHELXTL'
_computing_structure_refinement 'SHELXL-97 (Sheldrick, 1997)'
_computing_structure_solution 'SHELXS-97 (Sheldrick, 1990)'
_diffrn_ambient_temperature 273
_diffrn_measured_fraction_theta_full 0.983
_diffrn_measured_fraction_theta_max 0.983
_diffrn_measurement_device_type 'Rigaku RAXIS-RAPID Imaging Plate'
_diffrn_measurement_method 'phi and omega scans'
_diffrn_radiation_monochromator graphite
_diffrn_radiation_source 'fine-focus sealed tube'
_diffrn_radiation_type MoK\a
_diffrn_radiation_wavelength 0.71075
_diffrn_reflns_av_R_equivalents 0.0858
_diffrn_reflns_av_sigmaI/netI 0.0712
_diffrn_reflns_limit_h_max 28
_diffrn_reflns_limit_h_min -27
_diffrn_reflns_limit_k_max 28
_diffrn_reflns_limit_k_min -24
_diffrn_reflns_limit_l_max 26
_diffrn_reflns_limit_l_min -26
_diffrn_reflns_number 67464
_diffrn_reflns_theta_full 27.48
_diffrn_reflns_theta_max 27.48
_diffrn_reflns_theta_min 3.08
_exptl_absorpt_coefficient_mu 1.864
_exptl_absorpt_correction_T_max 0.715
_exptl_absorpt_correction_T_min 0.462
_exptl_absorpt_correction_type empirical
_exptl_absorpt_process_details 'SADABS Sheldrick 1996'
_exptl_crystal_colour black
_exptl_crystal_density_diffrn 2.021
_exptl_crystal_description block
_exptl_crystal_F_000 5936
_exptl_crystal_size_max 0.42
_exptl_crystal_size_mid 0.36
_exptl_crystal_size_min 0.18
_refine_diff_density_max 3.559
_refine_diff_density_min -0.894
_refine_diff_density_rms 0.166
_refine_ls_extinction_method none
_refine_ls_goodness_of_fit_ref 1.192
_refine_ls_hydrogen_treatment constr
_refine_ls_matrix_type full
_refine_ls_number_parameters 901
_refine_ls_number_reflns 11273
_refine_ls_number_restraints 834
_refine_ls_restrained_S_all 1.228
_refine_ls_R_factor_all 0.1178
_refine_ls_R_factor_gt 0.0746
_refine_ls_shift/su_max 0.001
_refine_ls_shift/su_mean 0.000
_refine_ls_structure_factor_coef Fsqd
_refine_ls_weighting_details 'calc w=1/[\s^2^(Fo^2^)+(0.1000P)^2^+0.0000P] where P=(Fo^2^+2Fc^2^)/3'
_refine_ls_weighting_scheme calc
_refine_ls_wR_factor_gt 0.1800
_refine_ls_wR_factor_ref 0.1945
_reflns_number_gt 7543
_reflns_number_total 11273
_reflns_threshold_expression >2sigma(I)
_cod_data_source_file ja073924w-file004.cif
_cod_data_source_block La2@C80(Ad)273k
_cod_database_code 4107334

loop_
_symmetry_equiv_pos_as_xyz
'x, y, z'
'-x+1/2, -y, z+1/2'
'x+1/2, -y+1/2, -z'
'-x, y+1/2, -z+1/2'
'-x, -y, -z'
'x-1/2, y, -z-1/2'
'-x-1/2, y-1/2, z'
'x, -y-1/2, z-1/2'

loop_
_atom_site_label
_atom_site_type_symbol
_atom_site_fract_x
_atom_site_fract_y
_atom_site_fract_z
_atom_site_U_iso_or_equiv
_atom_site_adp_type
_atom_site_occupancy
_atom_site_symmetry_multiplicity
_atom_site_calc_flag
_atom_site_refinement_flags
_atom_site_disorder_assembly
_atom_site_disorder_group
La2 La 0.406947(19) 0.134634(19) 0.637324(19) 0.02097(13) Uani 1 1 d . A 1
La1 La 0.52460(3) 0.16514(3) 0.78315(3) 0.0576(2) Uani 1 1 d . A 1
Cl1 Cl 0.36494(13) 0.44647(13) 0.58072(15) 0.0653(8) Uani 1 1 d . . .
Cl2 Cl 0.27966(15) 0.43588(13) 0.70569(13) 0.0663(8) Uani 1 1 d . . .
C4 C 0.3972(4) 0.2261(4) 0.5458(4) 0.0354(14) Uani 1 1 d U . .
C6 C 0.5386(4) 0.0723(4) 0.8821(4) 0.0372(14) Uani 1 1 d U . .
C13 C 0.4224(4) 0.1148(4) 0.5147(3) 0.0307(13) Uani 1 1 d U . .
C80 C 0.6444(4) 0.1678(4) 0.7905(4) 0.0422(15) Uani 1 1 d U . .
C8 C 0.2942(4) 0.1964(5) 0.7432(5) 0.0473(15) Uani 1 1 d U . .
C81 C 0.3047(3) 0.1104(3) 0.5137(3) 0.0241(12) Uani 1 1 d U . .
C82 C 0.1957(4) 0.0889(4) 0.3864(4) 0.0323(15) Uani 1 1 d U . .
H1 H 0.1943 0.1108 0.3454 0.039 Uiso 1 1 calc R . .
H2 H 0.1622 0.0604 0.3872 0.039 Uiso 1 1 calc R . .
C9 C 0.2947(4) 0.1402(5) 0.7766(5) 0.0457(15) Uani 1 1 d U . .
C10 C 0.3547(5) 0.2856(4) 0.6664(5) 0.0462(15) Uani 1 1 d U A .
C2 C 0.3076(4) 0.1523(3) 0.5725(4) 0.0282(13) Uani 1 1 d U A .
C11 C 0.5853(5) 0.1142(5) 0.5644(5) 0.0521(16) Uani 1 1 d U A .
C1 C 0.3651(4) 0.0838(3) 0.5305(3) 0.0277(13) Uani 1 1 d U A .
C12 C 0.5181(4) 0.1814(4) 0.9092(4) 0.0376(14) Uani 1 1 d U . .
C7 C 0.6153(4) 0.0648(4) 0.7944(4) 0.0441(15) Uani 1 1 d U . .
C83 C 0.3098(4) 0.0998(4) 0.3914(4) 0.0296(14) Uani 1 1 d U . .
H5 H 0.3099 0.1215 0.3503 0.035 Uiso 1 1 calc R A .
H6 H 0.3480 0.0784 0.3953 0.035 Uiso 1 1 calc R . .
C14 C 0.3342(4) 0.0430(4) 0.7851(4) 0.0396(14) Uani 1 1 d U A .
C15 C 0.5008(4) 0.1178(4) 0.9104(4) 0.0360(14) Uani 1 1 d U A .
C16 C 0.3720(4) 0.0010(4) 0.7593(4) 0.0399(14) Uani 1 1 d U A .
C91 C 0.2994(4) 0.4041(4) 0.5796(4) 0.0398(16) Uani 1 1 d U . .
C3 C 0.3385(4) 0.2114(4) 0.5741(4) 0.0315(13) Uani 1 1 d U A .
C17 C 0.3706(4) 0.0370(4) 0.5824(4) 0.0318(13) Uani 1 1 d U . .
C18 C 0.5674(5) 0.2997(5) 0.6679(5) 0.0488(15) Uani 1 1 d U A .
C92 C 0.2610(4) 0.3988(4) 0.6341(4) 0.0426(17) Uani 1 1 d U . .
C96 C 0.2833(5) 0.3732(4) 0.5237(5) 0.0456(17) Uani 1 1 d U . .
H18 H 0.3089 0.3759 0.4877 0.055 Uiso 1 1 calc R . .
C19 C 0.5107(5) 0.3207(4) 0.7730(5) 0.0516(16) Uani 1 1 d U A .
C20 C 0.5298(5) 0.1269(5) 0.5297(4) 0.0469(15) Uani 1 1 d U . .
C84 C 0.2513(4) 0.0653(3) 0.5149(4) 0.0288(13) Uani 1 1 d U A .
H13 H 0.2519 0.0430 0.5562 0.035 Uiso 1 1 calc R . .
C85 C 0.2422(4) 0.1791(3) 0.4418(4) 0.0304(14) Uani 1 1 d U . .
H7 H 0.2376 0.2076 0.4774 0.036 Uiso 1 1 calc R A .
H8 H 0.2413 0.2014 0.4011 0.036 Uiso 1 1 calc R . .
C21 C 0.6482(4) 0.1538(5) 0.6502(5) 0.0501(16) Uani 1 1 d U A .
C22 C 0.4304(5) 0.2758(4) 0.5767(4) 0.0414(15) Uani 1 1 d U A .
C23 C 0.5940(4) 0.0909(4) 0.8539(4) 0.0429(15) Uani 1 1 d U A .
C24 C 0.2999(4) 0.0791(4) 0.6727(4) 0.0343(14) Uani 1 1 d U . .
C25 C 0.6061(4) 0.2563(5) 0.6424(5) 0.0491(16) Uani 1 1 d U A .
C26 C 0.5123(5) 0.3155(4) 0.6367(5) 0.0486(15) Uani 1 1 d U . .
C27 C 0.5849(4) 0.0152(4) 0.7656(5) 0.0467(15) Uani 1 1 d U A .
C28 C 0.2885(4) 0.1352(4) 0.6385(4) 0.0319(13) Uani 1 1 d U A .
C86 C 0.1910(4) 0.0987(4) 0.5087(4) 0.0313(14) Uani 1 1 d U . .
H9 H 0.1865 0.1271 0.5445 0.038 Uiso 1 1 calc R A .
H10 H 0.1577 0.0702 0.5104 0.038 Uiso 1 1 calc R . .
C5 C 0.4375(4) 0.1789(4) 0.5168(4) 0.0353(14) Uani 1 1 d U A .
C93 C 0.2088(5) 0.3659(5) 0.6292(5) 0.0553(19) Uani 1 1 d U . .
H15 H 0.1826 0.3646 0.6647 0.066 Uiso 1 1 calc R . .
C29 C 0.3378(4) 0.0318(4) 0.6443(4) 0.0348(14) Uani 1 1 d U A .
C65 C 0.5701(4) 0.2583(4) 0.8424(4) 0.0416(15) Uani 1 1 d U . .
C31 C 0.4797(5) -0.0307(4) 0.7578(5) 0.0450(15) Uani 1 1 d U A .
C32 C 0.4434(4) 0.0174(4) 0.8511(4) 0.0401(14) Uani 1 1 d U . .
C33 C 0.4361(4) 0.1136(4) 0.9061(4) 0.0395(14) Uani 1 1 d U . .
C34 C 0.6385(4) 0.2219(5) 0.7519(5) 0.0460(15) Uani 1 1 d U A .
C87 C 0.2570(4) 0.0547(4) 0.3928(4) 0.0327(14) Uani 1 1 d U A .
H3 H 0.2613 0.0260 0.3567 0.039 Uiso 1 1 calc R . .
C35 C 0.4775(4) 0.0814(4) 0.5274(4) 0.0420(15) Uani 1 1 d U A .
C88 C 0.1902(4) 0.1328(4) 0.4433(4) 0.0349(14) Uani 1 1 d U A .
H4 H 0.1516 0.1545 0.4395 0.042 Uiso 1 1 calc R . .
C36 C 0.4832(5) 0.0277(5) 0.5647(5) 0.0490(16) Uani 1 1 d U . .
C37 C 0.3251(5) 0.1365(5) 0.8393(4) 0.0477(15) Uani 1 1 d U A .
C38 C 0.2999(4) 0.0846(4) 0.7435(4) 0.0399(14) Uani 1 1 d U A .
C39 C 0.3202(5) 0.2486(5) 0.7728(5) 0.0501(16) Uani 1 1 d U . .
C40 C 0.4257(4) -0.0144(4) 0.7932(4) 0.0418(15) Uani 1 1 d U A .
C41 C 0.4014(5) 0.2830(5) 0.8329(5) 0.0531(16) Uani 1 1 d U A .
C42 C 0.4022(5) 0.3151(4) 0.7720(5) 0.0543(16) Uani 1 1 d U . .
C43 C 0.3511(5) 0.2926(4) 0.7339(5) 0.0501(16) Uani 1 1 d U . .
C44 C 0.4558(5) 0.3319(4) 0.7400(5) 0.0544(16) Uani 1 1 d U . .
C45 C 0.4058(4) 0.0639(4) 0.8753(4) 0.0403(14) Uani 1 1 d U A .
C46 C 0.5086(4) 0.0223(4) 0.8534(4) 0.0392(14) Uani 1 1 d U A .
C95 C 0.2335(5) 0.3397(5) 0.5181(5) 0.0563(19) Uani 1 1 d U . .
H17 H 0.2255 0.3206 0.4786 0.068 Uiso 1 1 calc R . .
C47 C 0.6209(5) 0.0522(5) 0.6574(5) 0.0511(16) Uani 1 1 d U A .
C48 C 0.4843(5) -0.0324(4) 0.6910(5) 0.0499(16) Uani 1 1 d U A .
C49 C 0.5325(4) 0.2367(4) 0.5540(4) 0.0433(15) Uani 1 1 d U . .
C73 C 0.5748(4) 0.2038(4) 0.8798(4) 0.0405(15) Uani 1 1 d U A .
C51 C 0.6142(5) 0.1640(5) 0.5896(5) 0.0521(16) Uani 1 1 d U . .
C52 C 0.5333(4) -0.0052(4) 0.7974(4) 0.0428(15) Uani 1 1 d U . .
C94 C 0.1926(5) 0.3322(5) 0.5699(5) 0.060(2) Uani 1 1 d U . .
H16 H 0.1582 0.3081 0.5670 0.072 Uiso 1 1 calc R . .
C53 C 0.6464(4) 0.1105(5) 0.7559(4) 0.0455(15) Uani 1 1 d U A .
C54 C 0.4953(5) 0.2814(4) 0.5780(4) 0.0447(15) Uani 1 1 d U A .
C55 C 0.4298(4) 0.0082(4) 0.5909(4) 0.0417(15) Uani 1 1 d U A .
C56 C 0.3523(5) 0.2429(5) 0.8357(5) 0.0530(16) Uani 1 1 d U A .
C57 C 0.3745(4) -0.0043(4) 0.6873(4) 0.0397(14) Uani 1 1 d U . .
C58 C 0.5409(5) 0.0163(5) 0.5973(5) 0.0522(16) Uani 1 1 d U A .
C59 C 0.5023(4) 0.1840(4) 0.5235(4) 0.0401(14) Uani 1 1 d U A .
C60 C 0.4582(5) 0.2706(5) 0.8659(5) 0.0516(16) Uani 1 1 d U . .
C89 C 0.3030(4) 0.1450(3) 0.4484(3) 0.0279(13) Uani 1 1 d U A .
H14 H 0.3365 0.1741 0.4471 0.033 Uiso 1 1 calc R . .
C61 C 0.3501(4) 0.0764(5) 0.8447(4) 0.0437(15) Uani 1 1 d U . .
C62 C 0.5115(5) 0.2897(4) 0.8378(5) 0.0489(16) Uani 1 1 d U A .
C63 C 0.3238(4) 0.2380(4) 0.6346(4) 0.0389(14) Uani 1 1 d U . .
C64 C 0.4110(4) 0.1751(5) 0.9011(4) 0.0442(15) Uani 1 1 d U A .
C30 C 0.4293(5) -0.0203(4) 0.6565(5) 0.0446(15) Uani 1 1 d U A .
C66 C 0.5386(5) -0.0157(5) 0.6601(5) 0.0529(16) Uani 1 1 d U . .
C74 C 0.6132(4) 0.1576(4) 0.8528(4) 0.0404(14) Uani 1 1 d U A .
C68 C 0.2920(4) 0.1917(4) 0.6754(4) 0.0405(14) Uani 1 1 d U A .
C69 C 0.5652(5) 0.3060(4) 0.7391(5) 0.0480(15) Uani 1 1 d U . .
C90 C 0.2585(4) 0.0205(3) 0.4581(3) 0.0304(14) Uani 1 1 d U . .
H11 H 0.2258 -0.0089 0.4593 0.036 Uiso 1 1 calc R A .
H12 H 0.2966 -0.0009 0.4624 0.036 Uiso 1 1 calc R . .
C70 C 0.3563(5) 0.1859(5) 0.8668(4) 0.0512(16) Uani 1 1 d U . .
C71 C 0.6480(4) 0.1057(5) 0.6873(5) 0.0506(16) Uani 1 1 d U . .
C72 C 0.4581(5) 0.3306(4) 0.6718(5) 0.0506(16) Uani 1 1 d U A .
C50 C 0.6005(4) 0.2688(4) 0.7801(4) 0.0454(15) Uani 1 1 d U A .
C67 C 0.5898(5) 0.0082(5) 0.6967(5) 0.0524(16) Uani 1 1 d U A .
C75 C 0.6407(4) 0.2169(5) 0.6838(5) 0.0500(16) Uani 1 1 d U . .
C76 C 0.5897(5) 0.0592(5) 0.5968(5) 0.0531(16) Uani 1 1 d U . .
C77 C 0.4069(5) 0.3059(4) 0.6338(5) 0.0472(15) Uani 1 1 d U . .
C78 C 0.4638(5) 0.2168(4) 0.9010(4) 0.0445(15) Uani 1 1 d U A .
C79 C 0.5900(4) 0.2231(5) 0.5836(4) 0.0477(15) Uani 1 1 d U A .

loop_
_atom_site_aniso_label
_atom_site_aniso_U_11
_atom_site_aniso_U_22
_atom_site_aniso_U_33
_atom_site_aniso_U_23
_atom_site_aniso_U_13
_atom_site_aniso_U_12
La2 0.0200(2) 0.0228(2) 0.0201(2) -0.00167(16) -0.00305(16) -0.00173(18)
La1 0.0452(4) 0.0828(5) 0.0448(4) -0.0166(3) -0.0273(3) 0.0008(3)
Cl1 0.0533(18) 0.0543(17) 0.088(2) 0.0093(14) -0.0080(15) -0.0138(13)
Cl2 0.081(2) 0.0643(18) 0.0532(16) -0.0147(12) -0.0107(14) 0.0229(16)
C4 0.046(3) 0.033(3) 0.028(3) 0.009(2) -0.011(3) 0.000(3)
C6 0.044(3) 0.041(3) 0.026(3) 0.008(2) -0.016(3) 0.003(3)
C13 0.031(3) 0.043(3) 0.018(2) -0.007(2) 0.001(2) -0.005(3)
C80 0.025(3) 0.057(3) 0.044(3) -0.001(3) -0.011(3) -0.003(3)
C8 0.030(3) 0.060(3) 0.052(3) -0.012(3) 0.004(3) 0.012(3)
C81 0.028(3) 0.024(2) 0.021(2) -0.003(2) -0.003(2) -0.003(2)
C82 0.032(3) 0.037(3) 0.029(3) -0.003(3) -0.008(3) -0.004(3)
C9 0.031(3) 0.059(3) 0.047(3) -0.005(3) 0.008(3) 0.001(3)
C10 0.050(3) 0.034(3) 0.054(3) 0.001(3) -0.017(3) 0.020(3)
C2 0.026(3) 0.032(3) 0.026(3) -0.002(2) -0.007(2) 0.004(2)
C11 0.041(3) 0.073(3) 0.042(3) -0.010(3) 0.014(3) 0.004(3)
C1 0.030(3) 0.030(3) 0.022(3) -0.008(2) -0.002(2) -0.003(2)
C12 0.045(3) 0.044(3) 0.024(3) -0.008(2) -0.010(3) -0.005(3)
C7 0.037(3) 0.052(3) 0.043(3) -0.004(3) -0.020(3) 0.017(3)
C83 0.032(3) 0.033(3) 0.024(3) -0.001(2) -0.001(3) -0.005(3)
C14 0.039(3) 0.048(3) 0.032(3) 0.009(3) 0.000(3) -0.017(3)
C15 0.045(3) 0.045(3) 0.018(3) 0.004(2) -0.010(2) -0.004(3)
C16 0.047(3) 0.034(3) 0.039(3) 0.012(2) -0.009(3) -0.018(3)
C91 0.040(4) 0.033(3) 0.046(3) 0.004(3) -0.010(3) 0.008(3)
C3 0.033(3) 0.030(3) 0.031(3) 0.003(2) -0.013(2) 0.009(2)
C17 0.038(3) 0.025(3) 0.032(3) -0.007(2) -0.011(2) -0.005(2)
C18 0.052(3) 0.044(3) 0.051(3) 0.012(3) -0.013(3) -0.030(3)
C92 0.039(4) 0.039(4) 0.051(4) 0.000(3) -0.004(3) 0.009(3)
C96 0.046(4) 0.040(4) 0.051(4) 0.001(3) -0.011(3) 0.007(3)
C19 0.064(3) 0.032(3) 0.059(3) -0.016(3) -0.018(3) -0.011(3)
C20 0.046(3) 0.065(3) 0.030(3) -0.006(3) 0.010(3) 0.004(3)
C84 0.031(3) 0.028(3) 0.027(3) -0.002(2) -0.005(2) -0.004(2)
C85 0.036(3) 0.026(3) 0.029(3) 0.001(2) -0.010(3) 0.001(3)
C21 0.023(3) 0.078(3) 0.049(3) 0.020(3) 0.005(3) -0.008(3)
C22 0.055(3) 0.031(3) 0.039(3) 0.016(2) -0.012(3) -0.005(3)
C23 0.042(3) 0.051(3) 0.036(3) -0.004(3) -0.021(3) 0.006(3)
C24 0.027(3) 0.043(3) 0.033(3) 0.005(2) -0.003(2) -0.012(3)
C25 0.038(3) 0.064(3) 0.046(3) 0.015(3) -0.003(3) -0.029(3)
C26 0.062(3) 0.035(3) 0.049(3) 0.015(3) -0.013(3) -0.019(3)
C27 0.048(3) 0.043(3) 0.050(3) -0.005(3) -0.017(3) 0.021(3)
C28 0.023(3) 0.043(3) 0.029(3) -0.002(2) -0.003(2) 0.001(3)
C86 0.031(3) 0.033(3) 0.029(3) -0.004(3) -0.004(3) -0.001(3)
C5 0.040(3) 0.045(3) 0.021(3) 0.003(2) -0.001(2) -0.007(3)
C93 0.050(4) 0.051(4) 0.065(4) 0.007(3) -0.007(3) 0.006(3)
C29 0.037(3) 0.031(3) 0.036(3) 0.002(2) -0.012(3) -0.014(3)
C65 0.048(3) 0.038(3) 0.039(3) -0.008(3) -0.012(3) -0.013(3)
C31 0.060(3) 0.026(3) 0.049(3) 0.007(3) -0.013(3) 0.005(3)
C32 0.050(3) 0.038(3) 0.032(3) 0.015(2) -0.008(3) -0.010(3)
C33 0.048(3) 0.053(3) 0.018(3) 0.003(2) 0.000(3) -0.008(3)
C34 0.031(3) 0.059(3) 0.049(3) 0.006(3) -0.013(3) -0.017(3)
C87 0.034(3) 0.035(3) 0.029(3) -0.006(2) -0.001(2) -0.003(3)
C35 0.045(3) 0.054(3) 0.027(3) -0.016(3) 0.002(3) 0.005(3)
C88 0.035(3) 0.035(3) 0.035(3) 0.000(2) -0.008(3) 0.003(3)
C36 0.050(3) 0.051(3) 0.046(3) -0.023(3) -0.004(3) 0.014(3)
C37 0.042(3) 0.065(3) 0.037(3) -0.002(3) 0.012(3) -0.001(3)
C38 0.029(3) 0.052(3) 0.038(3) 0.003(3) 0.001(3) -0.011(3)
C39 0.042(3) 0.053(3) 0.056(3) -0.019(3) 0.000(3) 0.023(3)
C40 0.054(3) 0.030(3) 0.041(3) 0.012(2) -0.011(3) -0.010(3)
C41 0.059(3) 0.049(3) 0.051(3) -0.030(3) -0.006(3) 0.022(3)
C42 0.062(3) 0.038(3) 0.063(3) -0.020(3) -0.007(3) 0.020(3)
C43 0.052(3) 0.041(3) 0.057(3) -0.014(3) -0.008(3) 0.027(3)
C44 0.069(3) 0.030(3) 0.064(3) -0.010(3) -0.013(3) 0.000(3)
C45 0.047(3) 0.051(3) 0.023(3) 0.009(2) 0.001(3) -0.014(3)
C46 0.050(3) 0.034(3) 0.034(3) 0.013(2) -0.016(3) 0.002(3)
C95 0.055(4) 0.050(4) 0.063(4) -0.001(3) -0.017(3) 0.005(3)
C47 0.035(3) 0.062(3) 0.055(3) -0.017(3) -0.002(3) 0.022(3)
C48 0.062(3) 0.029(3) 0.059(3) -0.006(3) -0.013(3) 0.008(3)
C49 0.044(3) 0.053(3) 0.033(3) 0.013(3) -0.001(3) -0.019(3)
C73 0.042(3) 0.045(3) 0.035(3) -0.008(3) -0.014(3) -0.005(3)
C51 0.034(3) 0.076(3) 0.046(3) 0.006(3) 0.015(3) -0.010(3)
C52 0.053(3) 0.031(3) 0.044(3) 0.005(3) -0.017(3) 0.012(3)
C94 0.054(4) 0.058(4) 0.068(4) 0.006(4) -0.012(4) 0.005(4)
C53 0.026(3) 0.063(3) 0.048(3) -0.003(3) -0.013(3) 0.009(3)
C54 0.054(3) 0.041(3) 0.039(3) 0.016(3) -0.011(3) -0.019(3)
C55 0.047(3) 0.033(3) 0.045(3) -0.020(3) -0.006(3) 0.001(3)
C56 0.053(3) 0.057(3) 0.049(3) -0.020(3) 0.008(3) 0.022(3)
C57 0.048(3) 0.027(3) 0.044(3) 0.003(2) -0.016(3) -0.014(3)
C58 0.051(3) 0.055(3) 0.051(3) -0.028(3) -0.005(3) 0.027(3)
C59 0.043(3) 0.053(3) 0.024(3) 0.005(3) 0.004(3) -0.011(3)
C60 0.062(3) 0.050(3) 0.043(3) -0.025(3) -0.008(3) 0.006(3)
C89 0.032(3) 0.027(3) 0.024(3) 0.000(2) -0.007(2) -0.006(2)
C61 0.043(3) 0.060(3) 0.029(3) 0.008(3) 0.006(3) -0.013(3)
C62 0.060(3) 0.038(3) 0.048(3) -0.022(3) -0.009(3) -0.007(3)
C63 0.035(3) 0.039(3) 0.043(3) -0.002(2) -0.016(3) 0.017(3)
C64 0.052(3) 0.059(3) 0.022(3) -0.006(3) 0.005(3) 0.004(3)
C30 0.055(3) 0.026(3) 0.053(3) -0.008(3) -0.018(3) -0.002(3)
C66 0.055(3) 0.044(3) 0.059(3) -0.018(3) -0.007(3) 0.022(3)
C74 0.035(3) 0.050(3) 0.036(3) -0.004(3) -0.017(3) -0.005(3)
C68 0.025(3) 0.051(3) 0.046(3) -0.007(3) -0.007(3) 0.013(3)
C69 0.053(3) 0.037(3) 0.053(3) -0.001(3) -0.017(3) -0.023(3)
C90 0.032(3) 0.027(3) 0.032(3) -0.001(2) -0.005(3) -0.003(3)
C70 0.051(3) 0.065(3) 0.038(3) -0.008(3) 0.013(3) 0.008(3)
C71 0.026(3) 0.072(3) 0.053(3) 0.001(3) -0.004(3) 0.010(3)
C72 0.067(3) 0.026(3) 0.059(3) 0.007(3) -0.016(3) -0.004(3)
C50 0.044(3) 0.044(3) 0.048(3) -0.002(3) -0.014(3) -0.022(3)
C67 0.049(3) 0.052(3) 0.056(3) -0.014(3) -0.010(3) 0.028(3)
C75 0.028(3) 0.072(3) 0.050(3) 0.012(3) -0.004(3) -0.022(3)
C76 0.043(3) 0.066(3) 0.049(3) -0.018(3) 0.009(3) 0.024(3)
C77 0.060(3) 0.030(3) 0.052(3) 0.011(3) -0.014(3) 0.005(3)
C78 0.056(3) 0.049(3) 0.028(3) -0.018(3) -0.005(3) 0.004(3)
C79 0.038(3) 0.065(3) 0.041(3) 0.015(3) 0.005(3) -0.023(3)

loop_
_atom_type_symbol
_atom_type_description
_atom_type_scat_dispersion_real
_atom_type_scat_dispersion_imag
_atom_type_scat_source
C C 0.0033 0.0016 'International Tables Vol C Tables 4.2.6.8 and 6.1.1.4'
H H 0.0000 0.0000 'International Tables Vol C Tables 4.2.6.8 and 6.1.1.4'
Cl Cl 0.1484 0.1585 'International Tables Vol C Tables 4.2.6.8 and 6.1.1.4'
La La -0.2871 2.4523 'International Tables Vol C Tables 4.2.6.8 and 6.1.1.4'

loop_
_geom_angle_atom_site_label_1
_geom_angle_atom_site_label_2
_geom_angle_atom_site_label_3
_geom_angle
C17 La2 C13 57.9(3)
C17 La2 C2 68.8(3)
C13 La2 C2 68.7(3)
C17 La2 C28 72.3(3)
C13 La2 C28 98.2(2)
C2 La2 C28 32.8(2)
C17 La2 C3 98.6(2)
C13 La2 C3 72.7(3)
C2 La2 C3 32.9(2)
C28 La2 C3 54.9(3)
C17 La2 C1 33.3(2)
C13 La2 C1 32.9(2)
C2 La2 C1 48.7(2)
C28 La2 C1 70.1(2)
C3 La2 C1 70.3(2)
C17 La2 C5 89.0(3)
C13 La2 C5 31.7(3)
C2 La2 C5 72.0(3)
C28 La2 C5 104.6(3)
C3 La2 C5 57.5(3)
C1 La2 C5 59.3(2)
C17 La2 C29 31.8(2)
C13 La2 C29 89.0(2)
C2 La2 C29 71.5(2)
C28 La2 C29 56.5(3)
C3 La2 C29 104.1(3)
C1 La2 C29 59.5(2)
C5 La2 C29 118.7(2)
C17 La2 C24 58.2(3)
C13 La2 C24 107.1(2)
C2 La2 C24 58.6(2)
C28 La2 C24 31.2(3)
C3 La2 C24 85.8(3)
C1 La2 C24 74.2(2)
C5 La2 C24 127.3(2)
C29 La2 C24 30.8(3)
C17 La2 C4 107.1(2)
C13 La2 C4 58.2(3)
C2 La2 C4 58.4(3)
C28 La2 C4 85.7(3)
C3 La2 C4 31.2(3)
C1 La2 C4 73.8(2)
C5 La2 C4 31.5(3)
C29 La2 C4 126.8(2)
C24 La2 C4 116.0(3)
C17 La2 C63 117.0(3)
C13 La2 C63 101.4(3)
C2 La2 C63 49.0(2)
C28 La2 C63 51.0(3)
C3 La2 C63 28.7(2)
C1 La2 C63 95.6(2)
C5 La2 C63 81.8(3)
C29 La2 C63 107.5(3)
C24 La2 C63 79.5(3)
C4 La2 C63 50.8(3)
C17 La2 C68 102.1(3)
C13 La2 C68 116.6(3)
C2 La2 C68 48.9(2)
C28 La2 C68 29.8(2)
C3 La2 C68 49.8(3)
C1 La2 C68 95.9(2)
C5 La2 C68 107.3(3)
C29 La2 C68 82.2(3)
C24 La2 C68 52.0(3)
C4 La2 C68 78.4(3)
C63 La2 C68 29.6(3)
C73 La1 C74 34.5(3)
C73 La1 C65 33.0(3)
C74 La1 C65 57.9(3)
C73 La1 C12 33.7(3)
C74 La1 C12 58.1(3)
C65 La1 C12 56.5(3)
C73 La1 C80 59.4(3)
C74 La1 C80 33.3(3)
C65 La1 C80 64.5(3)
C12 La1 C80 89.7(3)
C73 La1 C23 60.8(3)
C74 La1 C23 34.6(3)
C65 La1 C23 90.7(3)
C12 La1 C23 65.1(3)
C80 La1 C23 53.9(3)
C73 La1 C50 57.6(3)
C74 La1 C50 66.1(3)
C65 La1 C50 30.8(3)
C12 La1 C50 86.7(3)
C80 La1 C50 52.8(3)
C23 La1 C50 99.9(3)
C73 La1 C15 57.8(3)
C74 La1 C15 65.5(3)
C65 La1 C15 86.2(3)
C12 La1 C15 30.5(3)
C80 La1 C15 98.0(3)
C23 La1 C15 52.0(3)
C50 La1 C15 115.1(3)
C73 La1 C34 68.3(3)
C74 La1 C34 57.3(3)
C65 La1 C34 54.6(3)
C12 La1 C34 102.0(3)
C80 La1 C34 29.9(3)
C23 La1 C34 83.7(3)
C50 La1 C34 29.4(3)
C15 La1 C34 121.5(3)
C73 La1 C6 68.3(3)
C74 La1 C6 56.9(3)
C65 La1 C6 101.2(3)
C12 La1 C6 54.0(3)
C80 La1 C6 82.5(3)
C23 La1 C6 29.0(3)
C50 La1 C6 121.6(3)
C15 La1 C6 28.7(2)
C34 La1 C6 111.8(3)
C73 La1 C62 54.0(3)
C74 La1 C62 85.5(3)
C65 La1 C62 29.4(3)
C12 La1 C62 59.8(3)
C80 La1 C62 93.1(3)
C23 La1 C62 114.7(3)
C50 La1 C62 47.2(3)
C15 La1 C62 88.7(3)
C34 La1 C62 76.4(3)
C6 La1 C62 113.6(3)
C73 La1 C78 53.8(3)
C74 La1 C78 84.9(3)
C65 La1 C78 59.4(3)
C12 La1 C78 28.8(3)
C80 La1 C78 113.1(3)
C23 La1 C78 93.0(3)
C50 La1 C78 88.4(3)
C15 La1 C78 47.2(3)
C34 La1 C78 113.8(3)
C6 La1 C78 75.7(3)
C62 La1 C78 45.7(3)
C3 C4 C22 116.0(8)
C3 C4 C5 122.1(7)
C22 C4 C5 113.5(8)
C3 C4 La2 68.6(4)
C22 C4 La2 102.5(5)
C5 C4 La2 73.3(4)
C23 C6 C46 117.4(8)
C23 C6 C15 117.7(8)
C46 C6 C15 116.5(8)
C23 C6 La1 66.4(5)
C46 C6 La1 102.2(5)
C15 C6 La1 73.9(4)
C35 C13 C5 107.4(7)
C35 C13 C1 116.3(8)
C5 C13 C1 129.9(7)
C35 C13 La2 91.2(5)
C5 C13 La2 80.4(4)
C1 C13 La2 75.5(4)
C34 C80 C53 117.3(8)
C34 C80 C74 124.3(9)
C53 C80 C74 107.8(8)
C34 C80 La1 84.1(5)
C53 C80 La1 89.1(5)
C74 C80 La1 65.2(5)
C68 C8 C9 114.5(9)
C68 C8 C39 119.9(10)
C9 C8 C39 120.1(9)
C1 C81 C2 91.2(6)
C1 C81 C89 114.7(6)
C2 C81 C89 112.7(6)
C1 C81 C84 114.8(6)
C2 C81 C84 114.4(6)
C89 C81 C84 108.4(6)
C88 C82 C87 108.4(6)
C88 C82 H1 110.0
C87 C82 H1 110.0
C88 C82 H2 110.0
C87 C82 H2 110.0
H1 C82 H2 108.4
C38 C9 C8 122.3(9)
C38 C9 C37 109.8(9)
C8 C9 C37 118.7(9)
C43 C10 C77 118.8(9)
C43 C10 C63 120.9(10)
C77 C10 C63 114.5(9)
C28 C2 C3 109.8(6)
C28 C2 C81 124.2(7)
C3 C2 C81 125.3(7)
C28 C2 La2 74.3(4)
C3 C2 La2 74.5(4)
C81 C2 La2 110.5(5)
C51 C11 C76 119.4(10)
C51 C11 C20 114.9(10)
C76 C11 C20 117.7(10)
C13 C1 C17 114.2(7)
C13 C1 C81 121.9(7)
C17 C1 C81 120.8(7)
C13 C1 La2 71.6(4)
C17 C1 La2 71.0(4)
C81 C1 La2 109.6(4)
C78 C12 C15 108.0(8)
C78 C12 C73 118.3(8)
C15 C12 C73 123.6(8)
C78 C12 La1 90.2(5)
C15 C12 La1 84.2(4)
C73 C12 La1 66.1(4)
C27 C7 C23 120.9(10)
C27 C7 C53 122.5(8)
C23 C7 C53 109.6(9)
C27 C7 La1 103.1(5)
C23 C7 La1 63.1(5)
C53 C7 La1 75.9(5)
C87 C83 C89 109.5(6)
C87 C83 H5 109.8
C89 C83 H5 109.8
C87 C83 H6 109.8
C89 C83 H6 109.8
H5 C83 H6 108.2
C16 C14 C38 121.4(8)
C16 C14 C61 121.5(9)
C38 C14 C61 107.0(8)
C6 C15 C33 120.6(8)
C6 C15 C12 121.4(8)
C33 C15 C12 108.8(8)
C6 C15 La1 77.3(5)
C33 C15 La1 98.6(5)
C12 C15 La1 65.4(4)
C14 C16 C40 119.2(8)
C14 C16 C57 117.8(8)
C40 C16 C57 116.0(9)
C96 C91 C92 117.6(9)
C96 C91 Cl1 119.8(8)
C92 C91 Cl1 122.7(7)
C63 C3 C4 117.5(8)
C63 C3 C2 106.5(7)
C4 C3 C2 126.8(7)
C63 C3 La2 88.2(5)
C4 C3 La2 80.2(4)
C2 C3 La2 72.6(4)
C55 C17 C29 107.6(7)
C55 C17 C1 117.6(8)
C29 C17 C1 129.2(7)
C55 C17 La2 92.1(5)
C29 C17 La2 80.8(4)
C1 C17 La2 75.7(4)
C25 C18 C26 121.8(9)
C25 C18 C69 117.4(9)
C26 C18 C69 113.5(10)
C93 C92 C91 119.5(9)
C93 C92 Cl2 121.1(8)
C91 C92 Cl2 119.4(7)
C95 C96 C91 124.1(10)
C95 C96 H18 118.0
C91 C96 H18 118.0
C44 C19 C69 122.0(9)
C44 C19 C62 121.1(10)
C69 C19 C62 108.5(9)
C59 C20 C11 125.8(10)
C59 C20 C35 105.3(8)
C11 C20 C35 121.6(9)
C86 C84 C90 109.8(6)
C86 C84 C81 110.4(6)
C90 C84 C81 109.0(6)
C86 C84 H13 109.2
C90 C84 H13 109.2
C81 C84 H13 109.2
C88 C85 C89 108.6(6)
C88 C85 H7 110.0
C89 C85 H7 110.0
C88 C85 H8 110.0
C89 C85 H8 110.0
H7 C85 H8 108.4
C71 C21 C51 127.9(10)
C71 C21 C75 118.0(9)
C51 C21 C75 100.4(9)
C54 C22 C77 107.6(8)
C54 C22 C4 124.8(9)
C77 C22 C4 121.2(9)
C6 C23 C7 121.0(9)
C6 C23 C74 121.6(8)
C7 C23 C74 106.7(8)
C6 C23 La1 84.6(5)
C7 C23 La1 88.5(5)
C74 C23 La1 63.9(4)
C28 C24 C38 114.2(8)
C28 C24 C29 121.4(7)
C38 C24 C29 117.2(7)
C28 C24 La2 68.8(4)
C38 C24 La2 103.0(5)
C29 C24 La2 74.1(4)
C18 C25 C75 121.6(9)
C18 C25 C79 120.8(9)
C75 C25 C79 108.2(10)
C18 C26 C72 123.0(9)
C18 C26 C54 117.5(10)
C72 C26 C54 108.7(9)
C52 C27 C7 116.5(9)
C52 C27 C67 119.6(9)
C7 C27 C67 117.5(10)
C24 C28 C68 118.3(7)
C24 C28 C2 128.1(7)
C68 C28 C2 104.1(7)
C24 C28 La2 80.0(5)
C68 C28 La2 87.5(5)
C2 C28 La2 72.9(4)
C84 C86 C88 108.8(7)
C84 C86 H9 109.9
C88 C86 H9 109.9
C84 C86 H10 109.9
C88 C86 H10 109.9
H9 C86 H10 108.3
C59 C5 C13 107.8(8)
C59 C5 C4 119.8(8)
C13 C5 C4 123.8(7)
C59 C5 La2 100.7(5)
C13 C5 La2 67.9(4)
C4 C5 La2 75.3(4)
C92 C93 C94 122.4(10)
C92 C93 H15 118.8
C94 C93 H15 118.8
C57 C29 C24 118.3(7)
C57 C29 C17 107.3(8)
C24 C29 C17 124.8(7)
C57 C29 La2 100.4(5)
C24 C29 La2 75.1(4)
C17 C29 La2 67.4(4)
C73 C65 C50 124.6(9)
C73 C65 C62 119.7(9)
C50 C65 C62 105.7(8)
C73 C65 La1 67.0(5)
C50 C65 La1 83.9(5)
C62 C65 La1 90.3(5)
C48 C31 C40 124.8(9)
C48 C31 C52 118.5(9)
C40 C31 C52 106.2(8)
C45 C32 C40 119.3(8)
C45 C32 C46 121.2(8)
C40 C32 C46 109.6(8)
C15 C33 C45 122.7(9)
C15 C33 C64 108.6(8)
C45 C33 C64 120.2(8)
C75 C34 C80 118.6(9)
C75 C34 C50 118.2(9)
C80 C34 C50 115.3(9)
C75 C34 La1 102.6(6)
C80 C34 La1 66.0(5)
C50 C34 La1 73.8(5)
C83 C87 C90 108.7(6)
C83 C87 C82 110.0(7)
C90 C87 C82 109.3(7)
C83 C87 H3 109.6
C90 C87 H3 109.6
C82 C87 H3 109.6
C36 C35 C13 126.8(9)
C36 C35 C20 117.9(9)
C13 C35 C20 107.6(8)
C36 C35 La2 88.3(5)
C13 C35 La2 59.8(4)
C20 C35 La2 96.3(5)
C82 C88 C85 110.6(7)
C82 C88 C86 110.7(7)
C85 C88 C86 109.6(6)
C82 C88 H4 108.6
C85 C88 H4 108.6
C86 C88 H4 108.6
C55 C36 C35 113.6(9)
C55 C36 C58 121.1(10)
C35 C36 C58 118.0(10)
C70 C37 C61 120.0(9)
C70 C37 C9 122.4(9)
C61 C37 C9 107.2(8)
C9 C38 C24 123.4(8)
C9 C38 C14 108.1(8)
C24 C38 C14 121.9(8)
C8 C39 C43 120.4(9)
C8 C39 C56 119.7(10)
C43 C39 C56 108.5(9)
C16 C40 C32 121.0(9)
C16 C40 C31 120.3(8)
C32 C40 C31 108.3(8)
C56 C41 C42 111.0(9)
C56 C41 C60 121.9(10)
C42 C41 C60 119.4(10)
C44 C42 C41 123.2(10)
C44 C42 C43 119.4(9)
C41 C42 C43 106.7(10)
C10 C43 C39 120.3(9)
C10 C43 C42 121.7(10)
C39 C43 C42 107.5(9)
C72 C44 C42 119.5(10)
C72 C44 C19 116.4(11)
C42 C44 C19 117.0(10)
C61 C45 C32 119.9(8)
C61 C45 C33 116.9(9)
C32 C45 C33 116.2(9)
C52 C46 C6 119.7(9)
C52 C46 C32 109.0(8)
C6 C46 C32 122.5(9)
C96 C95 C94 122.1(11)
C96 C95 H17 119.0
C94 C95 H17 119.0
C76 C47 C67 109.4(9)
C76 C47 C71 118.3(10)
C67 C47 C71 120.6(9)
C31 C48 C66 120.4(10)
C31 C48 C30 115.1(10)
C66 C48 C30 116.8(9)
C54 C49 C79 121.7(9)
C54 C49 C59 116.6(8)
C79 C49 C59 114.2(9)
C65 C73 C74 115.8(8)
C65 C73 C12 116.2(8)
C74 C73 C12 114.7(8)
C65 C73 La1 80.1(5)
C74 C73 La1 72.8(5)
C12 C73 La1 80.2(5)
C11 C51 C79 122.2(10)
C11 C51 C21 115.5(10)
C79 C51 C21 114.0(10)
C27 C52 C46 124.0(9)
C27 C52 C31 120.1(8)
C46 C52 C31 106.9(8)
C95 C94 C93 114.2(11)
C95 C94 H16 122.9
C93 C94 H16 122.9
C71 C53 C80 123.6(10)
C71 C53 C7 120.0(9)
C80 C53 C7 109.1(8)
C71 C53 La1 103.8(6)
C80 C53 La1 61.9(5)
C7 C53 La1 76.0(5)
C49 C54 C22 121.7(9)
C49 C54 C26 120.7(9)
C22 C54 C26 108.2(9)
C36 C55 C17 125.8(9)
C36 C55 C30 119.8(9)
C17 C55 C30 106.7(8)
C36 C55 La2 88.5(6)
C17 C55 La2 58.8(4)
C30 C55 La2 96.2(5)
C41 C56 C70 122.4(10)
C41 C56 C39 106.2(10)
C70 C56 C39 120.0(10)
C30 C57 C29 110.2(8)
C30 C57 C16 120.0(8)
C29 C57 C16 123.1(9)
C76 C58 C36 122.3(10)
C76 C58 C66 110.6(9)
C36 C58 C66 117.1(10)
C20 C59 C5 111.5(8)
C20 C59 C49 118.3(9)
C5 C59 C49 123.3(9)
C62 C60 C78 113.7(10)
C62 C60 C41 118.9(10)
C78 C60 C41 118.5(10)
C81 C89 C85 109.9(6)
C81 C89 C83 109.5(6)
C85 C89 C83 109.5(6)
C81 C89 H14 109.3
C85 C89 H14 109.3
C83 C89 H14 109.3
C45 C61 C37 123.2(9)
C45 C61 C14 118.7(9)
C37 C61 C14 107.9(8)
C60 C62 C65 125.4(10)
C60 C62 C19 120.2(10)
C65 C62 C19 106.6(9)
C60 C62 La1 87.6(6)
C65 C62 La1 60.3(4)
C19 C62 La1 95.3(5)
C3 C63 C10 127.3(9)
C3 C63 C68 108.2(8)
C10 C63 C68 118.5(8)
C3 C63 La2 63.1(4)
C10 C63 La2 105.7(5)
C68 C63 La2 75.3(5)
C70 C64 C33 120.8(9)
C70 C64 C78 124.1(9)
C33 C64 C78 106.2(8)
C57 C30 C48 123.5(9)
C57 C30 C55 107.8(8)
C48 C30 C55 121.4(9)
C48 C66 C67 121.7(9)
C48 C66 C58 123.5(9)
C67 C66 C58 104.4(10)
C73 C74 C80 120.0(9)
C73 C74 C23 121.0(8)
C80 C74 C23 106.8(8)
C73 C74 La1 72.7(5)
C80 C74 La1 81.5(5)
C23 C74 La1 81.5(5)
C8 C68 C28 125.6(9)
C8 C68 C63 119.3(8)
C28 C68 C63 108.7(7)
C8 C68 La2 105.6(6)
C28 C68 La2 62.7(4)
C63 C68 La2 75.1(5)
C50 C69 C19 107.9(9)
C50 C69 C18 121.4(10)
C19 C69 C18 122.3(9)
C84 C90 C87 110.0(6)
C84 C90 H11 109.7
C87 C90 H11 109.7
C84 C90 H12 109.7
C87 C90 H12 109.7
H11 C90 H12 108.2
C37 C70 C56 118.7(9)
C37 C70 C64 118.8(10)
C56 C70 C64 115.3(10)
C21 C71 C53 121.2(11)
C21 C71 C47 114.7(10)
C53 C71 C47 118.0(10)
C44 C72 C26 122.4(10)
C44 C72 C77 120.5(10)
C26 C72 C77 106.5(9)
C69 C50 C34 119.8(9)
C69 C50 C65 111.2(9)
C34 C50 C65 119.9(9)
C69 C50 La1 99.2(5)
C34 C50 La1 76.7(5)
C65 C50 La1 65.3(5)
C27 C67 C47 121.2(10)
C27 C67 C66 119.4(10)
C47 C67 C66 109.1(9)
C34 C75 C25 121.6(10)
C34 C75 C21 120.8(9)
C25 C75 C21 109.7(8)
C11 C76 C47 123.0(10)
C11 C76 C58 122.2(10)
C47 C76 C58 106.3(10)
C10 C77 C22 122.1(9)
C10 C77 C72 119.6(9)
C22 C77 C72 108.9(9)
C60 C78 C12 126.6(10)
C60 C78 C64 117.5(9)
C12 C78 C64 108.3(8)
C60 C78 La1 87.1(5)
C12 C78 La1 61.0(4)
C64 C78 La1 96.6(5)
C51 C79 C49 124.2(9)
C51 C79 C25 107.7(9)
C49 C79 C25 117.3(10)

loop_
_geom_bond_atom_site_label_1
_geom_bond_atom_site_label_2
_geom_bond_distance
La2 C17 2.564(7)
La2 C13 2.575(7)
La2 C2 2.590(8)
La2 C28 2.609(8)
La2 C3 2.615(7)
La2 C1 2.628(7)
La2 C5 2.741(8)
La2 C29 2.742(8)
La2 C24 2.756(8)
La2 C4 2.768(8)
La2 C63 2.931(8)
La2 C68 2.934(8)
La1 C73 2.424(8)
La1 C74 2.425(8)
La1 C65 2.595(8)
La1 C12 2.613(8)
La1 C80 2.643(9)
La1 C23 2.671(9)
La1 C50 2.839(9)
La1 C15 2.859(8)
La1 C34 2.877(9)
La1 C6 2.903(8)
La1 C62 2.987(9)
La1 C78 2.989(8)
Cl1 C91 1.721(10)
Cl2 C92 1.731(9)
C4 C3 1.455(12)
C4 C22 1.465(12)
C4 C5 1.494(12)
C6 C23 1.413(13)
C6 C46 1.416(12)
C6 C15 1.430(13)
C13 C35 1.445(12)
C13 C5 1.458(12)
C13 C1 1.473(11)
C80 C34 1.441(13)
C80 C53 1.453(13)
C80 C74 1.468(13)
C8 C68 1.395(12)
C8 C9 1.418(14)
C8 C39 1.425(14)
C81 C1 1.494(11)
C81 C2 1.520(10)
C81 C89 1.542(10)
C81 C84 1.544(11)
C82 C88 1.522(11)
C82 C87 1.555(12)
C82 H1 0.9700
C82 H2 0.9700
C9 C38 1.411(13)
C9 C37 1.453(13)
C10 C43 1.396(13)
C10 C77 1.404(14)
C10 C63 1.413(13)
C2 C28 1.467(10)
C2 C3 1.475(11)
C11 C51 1.374(15)
C11 C76 1.388(15)
C11 C20 1.443(14)
C1 C17 1.489(11)
C12 C78 1.440(13)
C12 C15 1.458(12)
C12 C73 1.471(13)
C7 C27 1.413(13)
C7 C23 1.429(12)
C7 C53 1.455(14)
C83 C87 1.533(11)
C83 C89 1.545(10)
C83 H5 0.9700
C83 H6 0.9700
C14 C16 1.356(13)
C14 C38 1.463(12)
C14 C61 1.470(12)
C15 C33 1.432(13)
C16 C40 1.414(12)
C16 C57 1.481(12)
C91 C96 1.382(12)
C91 C92 1.408(12)
C3 C63 1.410(11)
C17 C55 1.460(12)
C17 C29 1.465(11)
C18 C25 1.387(15)
C18 C26 1.416(14)
C18 C69 1.467(13)
C92 C93 1.364(14)
C96 C95 1.328(14)
C96 H18 0.9300
C19 C44 1.409(14)
C19 C69 1.424(15)
C19 C62 1.494(14)
C20 C59 1.406(14)
C20 C35 1.530(14)
C84 C86 1.525(11)
C84 C90 1.537(10)
C84 H13 0.9800
C85 C88 1.536(12)
C85 C89 1.544(11)
C85 H7 0.9700
C85 H8 0.9700
C21 C71 1.309(14)
C21 C51 1.469(14)
C21 C75 1.566(15)
C22 C54 1.435(14)
C22 C77 1.444(13)
C23 C74 1.534(14)
C24 C28 1.448(11)
C24 C38 1.458(11)
C24 C29 1.460(12)
C25 C75 1.436(14)
C25 C79 1.455(14)
C26 C72 1.434(15)
C26 C54 1.467(13)
C27 C52 1.385(14)
C27 C67 1.425(13)
C28 C68 1.461(12)
C86 C88 1.538(11)
C86 H9 0.9700
C86 H10 0.9700
C5 C59 1.437(13)
C93 C94 1.469(14)
C93 H15 0.9300
C29 C57 1.438(11)
C65 C73 1.433(13)
C65 C50 1.461(13)
C65 C62 1.468(14)
C31 C48 1.375(14)
C31 C40 1.438(14)
C31 C52 1.540(13)
C32 C45 1.411(14)
C32 C40 1.434(12)
C32 C46 1.442(13)
C33 C45 1.434(12)
C33 C64 1.471(14)
C34 C75 1.400(13)
C34 C50 1.453(14)
C87 C90 1.538(10)
C87 H3 0.9800
C35 C36 1.418(14)
C88 H4 0.9800
C36 C55 1.365(13)
C36 C58 1.457(13)
C37 C70 1.407(14)
C37 C61 1.445(14)
C39 C43 1.431(15)
C39 C56 1.475(13)
C41 C56 1.401(15)
C41 C42 1.436(15)
C41 C60 1.449(14)
C42 C44 1.400(15)
C42 C43 1.456(14)
C44 C72 1.400(15)
C45 C61 1.405(13)
C46 C52 1.409(13)
C95 C94 1.404(15)
C95 H17 0.9300
C47 C76 1.429(14)
C47 C67 1.437(15)
C47 C71 1.459(15)
C48 C66 1.401(15)
C48 C30 1.430(13)
C49 C54 1.375(14)
C49 C79 1.436(13)
C49 C59 1.482(13)
C73 C74 1.439(14)
C51 C79 1.417(15)
C94 H16 0.9300
C53 C71 1.410(13)
C55 C30 1.484(13)
C56 C70 1.415(15)
C57 C30 1.407(14)
C58 C76 1.436(15)
C58 C66 1.469(15)
C60 C62 1.375(15)
C60 C78 1.397(14)
C89 H14 0.9800
C63 C68 1.497(13)
C64 C70 1.416(14)
C64 C78 1.485(14)
C66 C67 1.455(14)
C69 C50 1.409(14)
C90 H11 0.9700
C90 H12 0.9700
C72 C77 1.475(14)

loop_
_geom_torsion_atom_site_label_1
_geom_torsion_atom_site_label_2
_geom_torsion_atom_site_label_3
_geom_torsion_atom_site_label_4
_geom_torsion
C17 La2 C4 C3 78.1(5)
C13 La2 C4 C3 110.5(5)
C2 La2 C4 C3 27.4(4)
C28 La2 C4 C3 8.1(5)
C1 La2 C4 C3 78.6(5)
C5 La2 C4 C3 135.5(7)
C29 La2 C4 C3 49.8(6)
C24 La2 C4 C3 15.8(5)
C63 La2 C4 C3 -33.1(4)
C68 La2 C4 C3 -21.2(5)
C17 La2 C4 C22 -168.5(6)
C13 La2 C4 C22 -136.2(7)
C2 La2 C4 C22 140.8(7)
C28 La2 C4 C22 121.4(6)
C3 La2 C4 C22 113.3(8)
C1 La2 C4 C22 -168.1(7)
C5 La2 C4 C22 -111.1(8)
C29 La2 C4 C22 163.1(6)
C24 La2 C4 C22 129.1(6)
C63 La2 C4 C22 80.2(6)
C68 La2 C4 C22 92.2(6)
C17 La2 C4 C5 -57.4(5)
C13 La2 C4 C5 -25.1(4)
C2 La2 C4 C5 -108.1(5)
C28 La2 C4 C5 -127.4(5)
C3 La2 C4 C5 -135.5(7)
C1 La2 C4 C5 -57.0(5)
C29 La2 C4 C5 -85.8(5)
C24 La2 C4 C5 -119.8(5)
C63 La2 C4 C5 -168.6(6)
C68 La2 C4 C5 -156.7(5)
C73 La1 C6 C23 -68.6(6)
C74 La1 C6 C23 -31.7(5)
C65 La1 C6 C23 -70.8(6)
C12 La1 C6 C23 -103.8(6)
C80 La1 C6 C23 -8.7(5)
C50 La1 C6 C23 -45.8(6)
C15 La1 C6 C23 -130.8(8)
C34 La1 C6 C23 -14.6(6)
C62 La1 C6 C23 -98.8(6)
C78 La1 C6 C23 -124.9(6)
C73 La1 C6 C46 176.6(7)
C74 La1 C6 C46 -146.5(7)
C65 La1 C6 C46 174.4(6)
C12 La1 C6 C46 141.4(7)
C80 La1 C6 C46 -123.5(6)
C23 La1 C6 C46 -114.8(9)
C50 La1 C6 C46 -160.6(6)
C15 La1 C6 C46 114.4(9)
C34 La1 C6 C46 -129.4(6)
C62 La1 C6 C46 146.4(6)
C78 La1 C6 C46 120.3(7)
C73 La1 C6 C15 62.2(5)
C74 La1 C6 C15 99.1(6)
C65 La1 C6 C15 60.0(6)
C12 La1 C6 C15 27.0(5)
C80 La1 C6 C15 122.1(5)
C23 La1 C6 C15 130.8(8)
C50 La1 C6 C15 84.9(6)
C34 La1 C6 C15 116.2(5)
C62 La1 C6 C15 32.0(6)
C78 La1 C6 C15 5.9(5)
C17 La2 C13 C35 -84.8(6)
C2 La2 C13 C35 -162.4(6)
C28 La2 C13 C35 -147.9(5)
C3 La2 C13 C35 162.9(6)
C1 La2 C13 C35 -116.9(7)
C5 La2 C13 C35 107.4(7)
C29 La2 C13 C35 -92.0(5)
C24 La2 C13 C35 -117.3(5)
C4 La2 C13 C35 132.4(6)
C63 La2 C13 C35 160.3(5)
C68 La2 C13 C35 -172.7(5)
C17 La2 C13 C5 167.8(6)
C2 La2 C13 C5 90.1(5)
C28 La2 C13 C5 104.6(5)
C3 La2 C13 C5 55.4(5)
C1 La2 C13 C5 135.6(7)
C29 La2 C13 C5 160.6(5)
C24 La2 C13 C5 135.3(5)
C4 La2 C13 C5 24.9(5)
C63 La2 C13 C5 52.9(5)
C68 La2 C13 C5 79.9(5)
C17 La2 C13 C1 32.1(4)
C2 La2 C13 C1 -45.5(4)
C28 La2 C13 C1 -31.0(5)
C3 La2 C13 C1 -80.2(5)
C5 La2 C13 C1 -135.6(7)
C29 La2 C13 C1 25.0(5)
C24 La2 C13 C1 -0.3(5)
C4 La2 C13 C1 -110.7(5)
C63 La2 C13 C1 -82.7(5)
C68 La2 C13 C1 -55.8(5)
C73 La1 C80 C34 -99.7(6)
C74 La1 C80 C34 -132.3(9)
C65 La1 C80 C34 -62.7(6)
C12 La1 C80 C34 -115.2(6)
C23 La1 C80 C34 -174.0(7)
C50 La1 C80 C34 -29.1(5)
C15 La1 C80 C34 -144.6(6)
C6 La1 C80 C34 -168.9(6)
C62 La1 C80 C34 -55.4(6)
C78 La1 C80 C34 -97.9(6)
C73 La1 C80 C53 142.7(7)
C74 La1 C80 C53 110.1(8)
C65 La1 C80 C53 179.7(7)
C12 La1 C80 C53 127.2(6)
C23 La1 C80 C53 68.4(6)
C50 La1 C80 C53 -146.7(7)
C15 La1 C80 C53 97.8(6)
C34 La1 C80 C53 -117.6(8)
C6 La1 C80 C53 73.5(6)
C62 La1 C80 C53 -173.0(6)
C78 La1 C80 C53 144.5(5)
C73 La1 C80 C74 32.6(6)
C65 La1 C80 C74 69.6(6)
C12 La1 C80 C74 17.1(6)
C23 La1 C80 C74 -41.8(5)
C50 La1 C80 C74 103.2(6)
C15 La1 C80 C74 -12.3(6)
C34 La1 C80 C74 132.3(9)
C6 La1 C80 C74 -36.6(6)
C62 La1 C80 C74 76.8(6)
C78 La1 C80 C74 34.3(6)
C68 C8 C9 C38 7.1(13)
C39 C8 C9 C38 -146.7(9)
C68 C8 C9 C37 150.5(9)
C39 C8 C9 C37 -3.4(13)
C1 C81 C2 C28 -85.1(8)
C89 C81 C2 C28 157.4(7)
C84 C81 C2 C28 33.0(10)
C1 C81 C2 C3 84.5(8)
C89 C81 C2 C3 -32.9(10)
C84 C81 C2 C3 -157.4(7)
C1 C81 C2 La2 -0.6(6)
C89 C81 C2 La2 -118.0(6)
C84 C81 C2 La2 117.5(6)
C17 La2 C2 C28 90.1(5)
C13 La2 C2 C28 152.7(5)
C3 La2 C2 C28 -116.3(7)
C1 La2 C2 C28 121.7(6)
C5 La2 C2 C28 -173.8(5)
C29 La2 C2 C28 56.4(5)
C24 La2 C2 C28 25.3(4)
C4 La2 C2 C28 -142.4(5)
C63 La2 C2 C28 -79.0(5)
C68 La2 C2 C28 -39.5(5)
C17 La2 C2 C3 -153.6(5)
C13 La2 C2 C3 -91.0(5)
C28 La2 C2 C3 116.3(7)
C1 La2 C2 C3 -122.0(5)
C5 La2 C2 C3 -57.5(5)
C29 La2 C2 C3 172.7(5)
C24 La2 C2 C3 141.6(5)
C4 La2 C2 C3 -26.1(4)
C63 La2 C2 C3 37.3(4)
C68 La2 C2 C3 76.8(5)
C17 La2 C2 C81 -31.1(5)
C13 La2 C2 C81 31.4(5)
C28 La2 C2 C81 -121.3(7)
C3 La2 C2 C81 122.4(7)
C1 La2 C2 C81 0.4(4)
C5 La2 C2 C81 64.9(5)
C29 La2 C2 C81 -64.9(5)
C24 La2 C2 C81 -96.0(6)
C4 La2 C2 C81 96.4(6)
C63 La2 C2 C81 159.7(7)
C68 La2 C2 C81 -160.8(7)
C35 C13 C1 C17 25.8(9)
C5 C13 C1 C17 -122.2(9)
La2 C13 C1 C17 -58.3(5)
C35 C13 C1 C81 -173.8(6)
C5 C13 C1 C81 38.1(11)
La2 C13 C1 C81 102.1(6)
C35 C13 C1 La2 84.1(6)
C5 C13 C1 La2 -64.0(7)
C2 C81 C1 C13 -79.5(7)
C89 C81 C1 C13 36.3(9)
C84 C81 C1 C13 162.8(6)
C2 C81 C1 C17 79.6(8)
C89 C81 C1 C17 -164.6(6)
C84 C81 C1 C17 -38.1(9)
C2 C81 C1 La2 0.5(6)
C89 C81 C1 La2 116.3(5)
C84 C81 C1 La2 -117.2(5)
C17 La2 C1 C13 -124.9(7)
C2 La2 C1 C13 117.8(6)
C28 La2 C1 C13 147.2(5)
C3 La2 C1 C13 88.5(5)
C5 La2 C1 C13 25.3(5)
C29 La2 C1 C13 -150.7(6)
C24 La2 C1 C13 179.7(5)
C4 La2 C1 C13 55.9(5)
C63 La2 C1 C13 102.3(5)
C68 La2 C1 C13 132.0(5)
C13 La2 C1 C17 124.9(7)
C2 La2 C1 C17 -117.3(6)
C28 La2 C1 C17 -88.0(5)
C3 La2 C1 C17 -146.6(5)
C5 La2 C1 C17 150.2(6)
C29 La2 C1 C17 -25.8(5)
C24 La2 C1 C17 -55.5(5)
C4 La2 C1 C17 -179.2(5)
C63 La2 C1 C17 -132.9(5)
C68 La2 C1 C17 -103.1(5)
C17 La2 C1 C81 116.9(7)
C13 La2 C1 C81 -118.2(7)
C2 La2 C1 C81 -0.4(4)
C28 La2 C1 C81 28.9(5)
C3 La2 C1 C81 -29.7(5)
C5 La2 C1 C81 -93.0(5)
C29 La2 C1 C81 91.1(5)
C24 La2 C1 C81 61.4(5)
C4 La2 C1 C81 -62.4(5)
C63 La2 C1 C81 -16.0(5)
C68 La2 C1 C81 13.7(5)
C73 La1 C12 C78 121.1(8)
C74 La1 C12 C78 156.5(7)
C65 La1 C12 C78 86.3(6)
C80 La1 C12 C78 145.5(6)
C23 La1 C12 C78 -164.8(6)
C50 La1 C12 C78 92.8(6)
C15 La1 C12 C78 -108.0(8)
C34 La1 C12 C78 118.1(6)
C6 La1 C12 C78 -133.5(7)
C62 La1 C12 C78 51.8(6)
C73 La1 C12 C15 -130.8(8)
C74 La1 C12 C15 -95.4(6)
C65 La1 C12 C15 -165.6(7)
C80 La1 C12 C15 -106.4(5)
C23 La1 C12 C15 -56.7(5)
C50 La1 C12 C15 -159.2(5)
C34 La1 C12 C15 -133.9(5)
C6 La1 C12 C15 -25.5(5)
C62 La1 C12 C15 159.8(6)
C78 La1 C12 C15 108.0(8)
C74 La1 C12 C73 35.4(5)
C65 La1 C12 C73 -34.8(5)
C80 La1 C12 C73 24.4(6)
C23 La1 C12 C73 74.1(6)
C50 La1 C12 C73 -28.3(6)
C15 La1 C12 C73 130.8(8)
C34 La1 C12 C73 -3.0(6)
C6 La1 C12 C73 105.4(6)
C62 La1 C12 C73 -69.4(6)
C78 La1 C12 C73 -121.1(8)
C73 La1 C7 C27 151.9(7)
C74 La1 C7 C27 162.1(8)
C65 La1 C7 C27 175.5(6)
C12 La1 C7 C27 119.5(7)
C80 La1 C7 C27 -154.0(8)
C23 La1 C7 C27 118.3(10)
C50 La1 C7 C27 -153.1(6)
C15 La1 C7 C27 93.6(7)
C34 La1 C7 C27 -139.0(7)
C6 La1 C7 C27 85.4(7)
C62 La1 C7 C27 168.2(6)
C78 La1 C7 C27 111.3(6)
C73 La1 C7 C23 33.6(6)
C74 La1 C7 C23 43.8(6)
C65 La1 C7 C23 57.2(7)
C12 La1 C7 C23 1.2(6)
C80 La1 C7 C23 87.8(6)
C50 La1 C7 C23 88.6(6)
C15 La1 C7 C23 -24.7(6)
C34 La1 C7 C23 102.7(6)
C6 La1 C7 C23 -32.9(6)
C62 La1 C7 C23 49.9(8)
C78 La1 C7 C23 -6.9(7)
C73 La1 C7 C53 -87.5(5)
C74 La1 C7 C53 -77.3(6)
C65 La1 C7 C53 -63.8(5)
C12 La1 C7 C53 -119.8(5)
C80 La1 C7 C53 -33.3(5)
C23 La1 C7 C53 -121.1(8)
C50 La1 C7 C53 -32.5(5)
C15 La1 C7 C53 -145.8(5)
C34 La1 C7 C53 -18.4(5)
C6 La1 C7 C53 -154.0(6)
C62 La1 C7 C53 -71.1(6)
C78 La1 C7 C53 -128.0(5)
C23 C6 C15 C33 144.2(8)
C46 C6 C15 C33 -3.3(11)
La1 C6 C15 C33 92.6(7)
C23 C6 C15 C12 1.1(11)
C46 C6 C15 C12 -146.3(8)
La1 C6 C15 C12 -50.4(6)
C23 C6 C15 La1 51.6(6)
C46 C6 C15 La1 -95.9(6)
C78 C12 C15 C6 144.2(8)
C73 C12 C15 C6 -0.3(11)
La1 C12 C15 C6 55.8(7)
C78 C12 C15 C33 -2.7(9)
C73 C12 C15 C33 -147.2(8)
La1 C12 C15 C33 -91.0(6)
C78 C12 C15 La1 88.4(6)
C73 C12 C15 La1 -56.2(7)
C73 La1 C15 C6 -103.9(6)
C74 La1 C15 C6 -65.4(5)
C65 La1 C15 C6 -121.6(5)
C12 La1 C15 C6 -133.6(8)
C80 La1 C15 C6 -58.0(5)
C23 La1 C15 C6 -27.7(5)
C50 La1 C15 C6 -110.5(5)
C34 La1 C15 C6 -77.8(6)
C62 La1 C15 C6 -151.0(5)
C78 La1 C15 C6 -172.3(7)
C73 La1 C15 C33 136.5(7)
C74 La1 C15 C33 175.0(7)
C65 La1 C15 C33 118.8(6)
C12 La1 C15 C33 106.8(8)
C80 La1 C15 C33 -177.6(6)
C23 La1 C15 C33 -147.3(7)
C50 La1 C15 C33 129.9(6)
C34 La1 C15 C33 162.6(5)
C6 La1 C15 C33 -119.6(8)
C62 La1 C15 C33 89.4(6)
C78 La1 C15 C33 68.2(6)
C73 La1 C15 C12 29.7(5)
C74 La1 C15 C12 68.2(6)
C65 La1 C15 C12 12.0(5)
C80 La1 C15 C12 75.6(6)
C23 La1 C15 C12 105.9(6)
C50 La1 C15 C12 23.1(6)
C34 La1 C15 C12 55.8(6)
C6 La1 C15 C12 133.6(8)
C62 La1 C15 C12 -17.4(5)
C78 La1 C15 C12 -38.6(5)
C38 C14 C16 C40 145.7(8)
C61 C14 C16 C40 4.8(12)
C38 C14 C16 C57 -3.8(13)
C61 C14 C16 C57 -144.7(8)
C22 C4 C3 C63 -11.1(10)
C5 C4 C3 C63 135.1(8)
La2 C4 C3 C63 82.7(6)
C22 C4 C3 C2 -153.3(7)
C5 C4 C3 C2 -7.1(12)
La2 C4 C3 C2 -59.5(7)
C22 C4 C3 La2 -93.8(6)
C5 C4 C3 La2 52.4(7)
C28 C2 C3 C63 -16.1(9)
C81 C2 C3 C63 173.0(7)
La2 C2 C3 C63 -82.6(5)
C28 C2 C3 C4 129.3(8)
C81 C2 C3 C4 -41.6(12)
La2 C2 C3 C4 62.8(7)
C28 C2 C3 La2 66.5(5)
C81 C2 C3 La2 -104.4(7)
C17 La2 C3 C63 132.8(6)
C13 La2 C3 C63 -174.8(6)
C2 La2 C3 C63 107.9(7)
C28 La2 C3 C63 71.5(6)
C1 La2 C3 C63 150.5(6)
C5 La2 C3 C63 -144.0(6)
C29 La2 C3 C63 100.8(6)
C24 La2 C3 C63 75.8(6)
C4 La2 C3 C63 -118.3(8)
C68 La2 C3 C63 34.1(5)
C17 La2 C3 C4 -108.9(5)
C13 La2 C3 C4 -56.5(5)
C2 La2 C3 C4 -133.7(7)
C28 La2 C3 C4 -170.1(6)
C1 La2 C3 C4 -91.1(5)
C5 La2 C3 C4 -25.7(4)
C29 La2 C3 C4 -140.9(5)
C24 La2 C3 C4 -165.8(5)
C63 La2 C3 C4 118.3(8)
C68 La2 C3 C4 152.4(6)
C17 La2 C3 C2 24.8(5)
C13 La2 C3 C2 77.2(5)
C28 La2 C3 C2 -36.4(4)
C1 La2 C3 C2 42.6(4)
C5 La2 C3 C2 108.1(5)
C29 La2 C3 C2 -7.2(5)
C24 La2 C3 C2 -32.1(4)
C4 La2 C3 C2 133.7(7)
C63 La2 C3 C2 -107.9(7)
C68 La2 C3 C2 -73.8(5)
C13 C1 C17 C55 -26.2(9)
C81 C1 C17 C55 173.2(6)
La2 C1 C17 C55 -84.8(6)
C13 C1 C17 C29 123.7(9)
C81 C1 C17 C29 -36.9(11)
La2 C1 C17 C29 65.1(7)
C13 C1 C17 La2 58.6(6)
C81 C1 C17 La2 -102.0(6)
C13 La2 C17 C55 86.2(6)
C2 La2 C17 C55 163.7(6)
C28 La2 C17 C55 -161.7(6)
C3 La2 C17 C55 149.5(5)
C1 La2 C17 C55 117.9(7)
C5 La2 C17 C55 92.6(5)
C29 La2 C17 C55 -107.5(7)
C24 La2 C17 C55 -130.9(6)
C4 La2 C17 C55 118.7(5)
C63 La2 C17 C55 172.9(5)
C68 La2 C17 C55 -159.9(5)
C13 La2 C17 C29 -166.3(6)
C2 La2 C17 C29 -88.8(5)
C28 La2 C17 C29 -54.2(5)
C3 La2 C17 C29 -103.0(5)
C1 La2 C17 C29 -134.6(7)
C5 La2 C17 C29 -159.9(5)
C24 La2 C17 C29 -23.5(4)
C4 La2 C17 C29 -133.8(5)
C63 La2 C17 C29 -79.7(5)
C68 La2 C17 C29 -52.4(5)
C13 La2 C17 C1 -31.7(4)
C2 La2 C17 C1 45.8(4)
C28 La2 C17 C1 80.4(5)
C3 La2 C17 C1 31.6(5)
C5 La2 C17 C1 -25.3(5)
C29 La2 C17 C1 134.6(7)
C24 La2 C17 C1 111.1(5)
C4 La2 C17 C1 0.8(5)
C63 La2 C17 C1 54.9(5)
C68 La2 C17 C1 82.2(5)
C96 C91 C92 C93 -2.5(13)
Cl1 C91 C92 C93 178.1(7)
C96 C91 C92 Cl2 179.2(7)
Cl1 C91 C92 Cl2 -0.2(11)
C92 C91 C96 C95 1.1(14)
Cl1 C91 C96 C95 -179.6(8)
C51 C11 C20 C59 -4.0(14)
C76 C11 C20 C59 144.8(9)
C51 C11 C20 C35 -149.8(9)
C76 C11 C20 C35 -0.9(13)
C1 C81 C84 C86 170.3(6)
C2 C81 C84 C86 66.7(8)
C89 C81 C84 C86 -60.0(8)
C1 C81 C84 C90 -69.0(8)
C2 C81 C84 C90 -172.6(6)
C89 C81 C84 C90 60.7(8)
C3 C4 C22 C54 151.3(8)
C5 C4 C22 C54 2.2(11)
La2 C4 C22 C54 79.2(8)
C3 C4 C22 C77 2.9(11)
C5 C4 C22 C77 -146.2(8)
La2 C4 C22 C77 -69.2(8)
C46 C6 C23 C7 7.0(12)
C15 C6 C23 C7 -140.2(8)
La1 C6 C23 C7 -85.0(8)
C46 C6 C23 C74 146.7(7)
C15 C6 C23 C74 -0.5(11)
La1 C6 C23 C74 54.8(6)
C46 C6 C23 La1 91.9(7)
C15 C6 C23 La1 -55.2(7)
C27 C7 C23 C6 -6.7(13)
C53 C7 C23 C6 144.7(8)
La1 C7 C23 C6 82.8(8)
C27 C7 C23 C74 -151.6(8)
C53 C7 C23 C74 -0.2(9)
La1 C7 C23 C74 -62.1(5)
C27 C7 C23 La1 -89.5(8)
C53 C7 C23 La1 61.9(6)
C73 La1 C23 C6 97.7(6)
C74 La1 C23 C6 129.2(8)
C65 La1 C23 C6 112.1(5)
C12 La1 C23 C6 60.0(5)
C80 La1 C23 C6 169.4(7)
C50 La1 C23 C6 141.7(5)
C15 La1 C23 C6 27.5(5)
C34 La1 C23 C6 166.4(6)
C62 La1 C23 C6 94.5(6)
C78 La1 C23 C6 52.7(5)
C73 La1 C23 C7 -141.0(7)
C74 La1 C23 C7 -109.4(8)
C65 La1 C23 C7 -126.5(6)
C12 La1 C23 C7 -178.6(7)
C80 La1 C23 C7 -69.3(6)
C50 La1 C23 C7 -97.0(6)
C15 La1 C23 C7 148.8(7)
C34 La1 C23 C7 -72.3(6)
C6 La1 C23 C7 121.3(9)
C62 La1 C23 C7 -144.2(6)
C78 La1 C23 C7 174.1(6)
C73 La1 C23 C74 -31.5(5)
C65 La1 C23 C74 -17.1(5)
C12 La1 C23 C74 -69.2(5)
C80 La1 C23 C74 40.1(5)
C50 La1 C23 C74 12.4(6)
C15 La1 C23 C74 -101.8(6)
C34 La1 C23 C74 37.1(5)
C6 La1 C23 C74 -129.2(8)
C62 La1 C23 C74 -34.7(6)
C78 La1 C23 C74 -76.5(5)
C17 La2 C24 C28 -109.6(5)
C13 La2 C24 C28 -77.3(5)
C2 La2 C24 C28 -26.6(4)
C3 La2 C24 C28 -6.8(5)
C1 La2 C24 C28 -77.5(5)
C5 La2 C24 C28 -49.6(6)
C29 La2 C24 C28 -133.8(7)
C4 La2 C24 C28 -14.9(5)
C63 La2 C24 C28 21.5(4)
C68 La2 C24 C28 33.4(4)
C17 La2 C24 C38 139.1(7)
C13 La2 C24 C38 171.5(6)
C2 La2 C24 C38 -137.8(7)
C28 La2 C24 C38 -111.2(8)
C3 La2 C24 C38 -118.0(6)
C1 La2 C24 C38 171.3(6)
C5 La2 C24 C38 -160.9(5)
C29 La2 C24 C38 114.9(8)
C4 La2 C24 C38 -126.1(6)
C63 La2 C24 C38 -89.7(6)
C68 La2 C24 C38 -77.8(6)
C17 La2 C24 C29 24.2(4)
C13 La2 C24 C29 56.5(5)
C2 La2 C24 C29 107.3(5)
C28 La2 C24 C29 133.8(7)
C3 La2 C24 C29 127.0(5)
C1 La2 C24 C29 56.3(4)
C5 La2 C24 C29 84.2(5)
C4 La2 C24 C29 118.9(4)
C63 La2 C24 C29 155.3(5)
C68 La2 C24 C29 167.3(6)
C26 C18 C25 C75 -145.4(9)
C69 C18 C25 C75 2.9(13)
C26 C18 C25 C79 -2.9(14)
C69 C18 C25 C79 145.4(9)
C25 C18 C26 C72 144.0(10)
C69 C18 C26 C72 -5.4(13)
C25 C18 C26 C54 3.8(13)
C69 C18 C26 C54 -145.6(8)
C23 C7 C27 C52 1.3(12)
C53 C7 C27 C52 -146.4(9)
La1 C7 C27 C52 -64.9(8)
C23 C7 C27 C67 153.0(8)
C53 C7 C27 C67 5.3(13)
La1 C7 C27 C67 86.8(8)
C38 C24 C28 C68 13.5(11)
C29 C24 C28 C68 -136.0(8)
La2 C24 C28 C68 -81.6(7)
C38 C24 C28 C2 154.0(8)
C29 C24 C28 C2 4.5(13)
La2 C24 C28 C2 58.9(8)
C38 C24 C28 La2 95.1(6)
C29 C24 C28 La2 -54.4(7)
C3 C2 C28 C24 -128.5(9)
C81 C2 C28 C24 42.5(12)
La2 C2 C28 C24 -61.9(8)
C3 C2 C28 C68 16.2(9)
C81 C2 C28 C68 -172.8(7)
La2 C2 C28 C68 82.8(5)
C3 C2 C28 La2 -66.6(5)
C81 C2 C28 La2 104.4(7)
C17 La2 C28 C24 57.1(5)
C13 La2 C28 C24 109.6(5)
C2 La2 C28 C24 135.1(7)
C3 La2 C28 C24 171.7(6)
C1 La2 C28 C24 92.3(5)
C5 La2 C28 C24 141.2(5)
C29 La2 C28 C24 26.3(4)
C4 La2 C28 C24 166.6(5)
C63 La2 C28 C24 -152.4(6)
C68 La2 C28 C24 -119.3(7)
C17 La2 C28 C68 176.4(5)
C13 La2 C28 C68 -131.1(5)
C2 La2 C28 C68 -105.6(7)
C3 La2 C28 C68 -69.0(5)
C1 La2 C28 C68 -148.4(5)
C5 La2 C28 C68 -99.5(5)
C29 La2 C28 C68 145.6(6)
C24 La2 C28 C68 119.3(7)
C4 La2 C28 C68 -74.1(5)
C63 La2 C28 C68 -33.1(5)
C17 La2 C28 C2 -78.0(5)
C13 La2 C28 C2 -25.6(5)
C3 La2 C28 C2 36.6(4)
C1 La2 C28 C2 -42.9(4)
C5 La2 C28 C2 6.1(5)
C29 La2 C28 C2 -108.9(5)
C24 La2 C28 C2 -135.1(7)
C4 La2 C28 C2 31.4(5)
C63 La2 C28 C2 72.5(5)
C68 La2 C28 C2 105.6(7)
C90 C84 C86 C88 -59.5(8)
C81 C84 C86 C88 60.8(8)
C35 C13 C5 C59 6.3(8)
C1 C13 C5 C59 156.5(8)
La2 C13 C5 C59 94.6(5)
C35 C13 C5 C4 -141.3(8)
C1 C13 C5 C4 8.9(12)
La2 C13 C5 C4 -53.0(7)
C35 C13 C5 La2 -88.3(5)
C1 C13 C5 La2 61.9(7)
C3 C4 C5 C59 -144.4(8)
C22 C4 C5 C59 2.5(10)
La2 C4 C5 C59 -94.1(7)
C3 C4 C5 C13 -0.4(11)
C22 C4 C5 C13 146.5(7)
La2 C4 C5 C13 49.9(7)
C3 C4 C5 La2 -50.3(6)
C22 C4 C5 La2 96.6(6)
C17 La2 C5 C59 -115.4(6)
C13 La2 C5 C59 -105.0(8)
C2 La2 C5 C59 176.6(6)
C28 La2 C5 C59 173.2(6)
C3 La2 C5 C59 143.7(7)
C1 La2 C5 C59 -131.2(7)
C29 La2 C5 C59 -127.3(6)
C24 La2 C5 C59 -162.8(5)
C4 La2 C5 C59 118.3(8)
C63 La2 C5 C59 127.2(6)
C68 La2 C5 C59 142.2(6)
C17 La2 C5 C13 -10.3(5)
C2 La2 C5 C13 -78.3(5)
C28 La2 C5 C13 -81.8(5)
C3 La2 C5 C13 -111.2(5)
C1 La2 C5 C13 -26.2(5)
C29 La2 C5 C13 -22.3(6)
C24 La2 C5 C13 -57.7(6)
C4 La2 C5 C13 -136.7(7)
C63 La2 C5 C13 -127.8(5)
C68 La2 C5 C13 -112.7(5)
C17 La2 C5 C4 126.4(5)
C13 La2 C5 C4 136.7(7)
C2 La2 C5 C4 58.4(5)
C28 La2 C5 C4 54.9(5)
C3 La2 C5 C4 25.5(4)
C1 La2 C5 C4 110.5(5)
C29 La2 C5 C4 114.4(5)
C24 La2 C5 C4 79.0(5)
C63 La2 C5 C4 8.9(5)
C68 La2 C5 C4 24.0(5)
C91 C92 C93 C94 3.8(15)
Cl2 C92 C93 C94 -178.0(8)
C28 C24 C29 C57 146.0(8)
C38 C24 C29 C57 -2.7(11)
La2 C24 C29 C57 93.9(7)
C28 C24 C29 C17 4.0(12)
C38 C24 C29 C17 -144.6(8)
La2 C24 C29 C17 -48.0(7)
C28 C24 C29 La2 52.0(7)
C38 C24 C29 La2 -96.6(7)
C55 C17 C29 C57 -5.0(9)
C1 C17 C29 C57 -157.2(8)
La2 C17 C29 C57 -94.3(6)
C55 C17 C29 C24 140.3(8)
C1 C17 C29 C24 -11.9(13)
La2 C17 C29 C24 51.1(7)
C55 C17 C29 La2 89.3(5)
C1 C17 C29 La2 -62.9(7)
C17 La2 C29 C57 104.6(8)
C13 La2 C29 C57 116.1(6)
C2 La2 C29 C57 -176.1(6)
C28 La2 C29 C57 -143.4(7)
C3 La2 C29 C57 -172.0(6)
C1 La2 C29 C57 131.5(7)
C5 La2 C29 C57 127.6(6)
C24 La2 C29 C57 -116.8(7)
C4 La2 C29 C57 164.0(5)
C63 La2 C29 C57 -142.3(5)
C68 La2 C29 C57 -126.9(6)
C17 La2 C29 C24 -138.7(7)
C13 La2 C29 C24 -127.1(5)
C2 La2 C29 C24 -59.3(4)
C28 La2 C29 C24 -26.6(4)
C3 La2 C29 C24 -55.2(5)
C1 La2 C29 C24 -111.7(5)
C5 La2 C29 C24 -115.6(5)
C4 La2 C29 C24 -79.2(5)
C63 La2 C29 C24 -25.5(5)
C68 La2 C29 C24 -10.1(4)
C13 La2 C29 C17 11.6(5)
C2 La2 C29 C17 79.4(5)
C28 La2 C29 C17 112.1(5)
C3 La2 C29 C17 83.5(5)
C1 La2 C29 C17 27.0(4)
C5 La2 C29 C17 23.0(6)
C24 La2 C29 C17 138.7(7)
C4 La2 C29 C17 59.4(6)
C63 La2 C29 C17 113.2(5)
C68 La2 C29 C17 128.6(5)
C74 La1 C65 C73 -34.9(6)
C12 La1 C65 C73 35.6(5)
C80 La1 C65 C73 -72.4(6)
C23 La1 C65 C73 -23.6(6)
C50 La1 C65 C73 -131.8(9)
C15 La1 C65 C73 28.3(6)
C34 La1 C65 C73 -105.3(7)
C6 La1 C65 C73 3.7(6)
C62 La1 C65 C73 122.4(9)
C78 La1 C65 C73 69.5(6)
C73 La1 C65 C50 131.8(9)
C74 La1 C65 C50 96.8(6)
C12 La1 C65 C50 167.4(7)
C80 La1 C65 C50 59.4(6)
C23 La1 C65 C50 108.2(6)
C15 La1 C65 C50 160.1(6)
C34 La1 C65 C50 26.5(5)
C6 La1 C65 C50 135.5(6)
C62 La1 C65 C50 -105.8(8)
C78 La1 C65 C50 -158.7(7)
C73 La1 C65 C62 -122.4(9)
C74 La1 C65 C62 -157.4(7)
C12 La1 C65 C62 -86.9(6)
C80 La1 C65 C62 165.2(7)
C23 La1 C65 C62 -146.0(6)
C50 La1 C65 C62 105.8(8)
C15 La1 C65 C62 -94.1(6)
C34 La1 C65 C62 132.3(7)
C6 La1 C65 C62 -118.8(6)
C78 La1 C65 C62 -52.9(6)
C6 C15 C33 C45 1.6(12)
C12 C15 C33 C45 148.7(7)
La1 C15 C33 C45 81.9(8)
C6 C15 C33 C64 -146.4(7)
C12 C15 C33 C64 0.8(9)
La1 C15 C33 C64 -66.0(6)
C53 C80 C34 C75 -5.8(13)
C74 C80 C34 C75 -146.1(9)
La1 C80 C34 C75 -91.7(8)
C53 C80 C34 C50 142.7(8)
C74 C80 C34 C50 2.4(12)
La1 C80 C34 C50 56.8(7)
C53 C80 C34 La1 85.9(7)
C74 C80 C34 La1 -54.4(7)
C73 La1 C34 C75 -178.1(8)
C74 La1 C34 C75 144.8(8)
C65 La1 C34 C75 -143.8(8)
C12 La1 C34 C75 -176.3(7)
C80 La1 C34 C75 116.0(10)
C23 La1 C34 C75 120.8(7)
C50 La1 C34 C75 -116.1(9)
C15 La1 C34 C75 158.3(6)
C6 La1 C34 C75 127.9(7)
C62 La1 C34 C75 -121.8(7)
C78 La1 C34 C75 -148.7(7)
C73 La1 C34 C80 65.9(6)
C74 La1 C34 C80 28.9(5)
C65 La1 C34 C80 100.3(6)
C12 La1 C34 C80 67.7(6)
C23 La1 C34 C80 4.8(6)
C50 La1 C34 C80 128.0(8)
C15 La1 C34 C80 42.3(7)
C6 La1 C34 C80 11.9(6)
C62 La1 C34 C80 122.2(6)
C78 La1 C34 C80 95.4(6)
C73 La1 C34 C50 -62.1(5)
C74 La1 C34 C50 -99.1(6)
C65 La1 C34 C50 -27.7(5)
C12 La1 C34 C50 -60.3(6)
C80 La1 C34 C50 -128.0(8)
C23 La1 C34 C50 -123.1(5)
C15 La1 C34 C50 -85.7(6)
C6 La1 C34 C50 -116.1(5)
C62 La1 C34 C50 -5.7(5)
C78 La1 C34 C50 -32.6(6)
C89 C83 C87 C90 -60.1(8)
C89 C83 C87 C82 59.5(8)
C88 C82 C87 C83 -59.8(8)
C88 C82 C87 C90 59.4(8)
C5 C13 C35 C36 141.7(8)
C1 C13 C35 C36 -13.2(12)
La2 C13 C35 C36 61.3(9)
C5 C13 C35 C20 -6.7(8)
C1 C13 C35 C20 -161.5(6)
La2 C13 C35 C20 -87.1(6)
C5 C13 C35 La2 80.4(5)
C1 C13 C35 La2 -74.5(6)
C59 C20 C35 C36 -147.0(8)
C11 C20 C35 C36 4.7(12)
C59 C20 C35 C13 4.6(9)
C11 C20 C35 C13 156.3(8)
C59 C20 C35 La2 -55.7(7)
C11 C20 C35 La2 96.1(8)
C17 La2 C35 C36 -58.1(6)
C13 La2 C35 C36 -135.4(9)
C2 La2 C35 C36 -119.0(6)
C28 La2 C35 C36 -97.0(6)
C3 La2 C35 C36 -152.0(6)
C1 La2 C35 C36 -97.5(6)
C5 La2 C35 C36 -177.7(7)
C29 La2 C35 C36 -47.6(6)
C24 La2 C35 C36 -61.2(6)
C4 La2 C35 C36 -175.1(6)
C63 La2 C35 C36 -160.2(5)
C68 La2 C35 C36 -123.9(6)
C17 La2 C35 C13 77.3(5)
C2 La2 C35 C13 16.4(6)
C28 La2 C35 C13 38.3(6)
C3 La2 C35 C13 -16.6(6)
C1 La2 C35 C13 37.9(5)
C5 La2 C35 C13 -42.3(5)
C29 La2 C35 C13 87.8(5)
C24 La2 C35 C13 74.2(6)
C4 La2 C35 C13 -39.7(5)
C63 La2 C35 C13 -24.9(7)
C68 La2 C35 C13 11.5(8)
C17 La2 C35 C20 -176.0(7)
C13 La2 C35 C20 106.7(8)
C2 La2 C35 C20 123.1(6)
C28 La2 C35 C20 145.0(5)
C3 La2 C35 C20 90.1(6)
C1 La2 C35 C20 144.6(7)
C5 La2 C35 C20 64.4(6)
C29 La2 C35 C20 -165.5(6)
C24 La2 C35 C20 -179.1(5)
C4 La2 C35 C20 67.0(6)
C63 La2 C35 C20 81.8(6)
C68 La2 C35 C20 118.2(6)
C87 C82 C88 C85 60.9(8)
C87 C82 C88 C86 -60.8(9)
C89 C85 C88 C82 -61.4(8)
C89 C85 C88 C86 60.9(8)
C84 C86 C88 C82 61.1(9)
C84 C86 C88 C85 -61.1(8)
C13 C35 C36 C55 -1.2(13)
C20 C35 C36 C55 144.3(8)
La2 C35 C36 C55 48.1(7)
C13 C35 C36 C58 -151.8(8)
C20 C35 C36 C58 -6.3(12)
La2 C35 C36 C58 -102.5(7)
C38 C9 C37 C70 144.8(9)
C8 C9 C37 C70 -2.8(14)
C38 C9 C37 C61 0.2(11)
C8 C9 C37 C61 -147.4(9)
C8 C9 C38 C24 -5.5(14)
C37 C9 C38 C24 -151.7(9)
C8 C9 C38 C14 146.4(9)
C37 C9 C38 C14 0.2(10)
C28 C24 C38 C9 -5.3(12)
C29 C24 C38 C9 145.6(9)
La2 C24 C38 C9 67.0(9)
C28 C24 C38 C14 -153.5(8)
C29 C24 C38 C14 -2.6(12)
La2 C24 C38 C14 -81.2(8)
C16 C14 C38 C9 -146.3(9)
C61 C14 C38 C9 -0.5(10)
C16 C14 C38 C24 6.1(13)
C61 C14 C38 C24 151.9(8)
C68 C8 C39 C43 -8.0(14)
C9 C8 C39 C43 144.5(9)
C68 C8 C39 C56 -147.3(9)
C9 C8 C39 C56 5.2(14)
C14 C16 C40 C32 -5.6(12)
C57 C16 C40 C32 144.4(8)
C14 C16 C40 C31 -146.6(9)
C57 C16 C40 C31 3.5(12)
C45 C32 C40 C16 1.5(13)
C46 C32 C40 C16 -144.8(8)
C45 C32 C40 C31 146.5(8)
C46 C32 C40 C31 0.3(10)
C48 C31 C40 C16 0.3(14)
C52 C31 C40 C16 144.2(8)
C48 C31 C40 C32 -145.0(9)
C52 C31 C40 C32 -1.2(9)
C56 C41 C42 C44 -145.3(9)
C60 C41 C42 C44 4.5(14)
C56 C41 C42 C43 -1.3(10)
C60 C41 C42 C43 148.5(8)
C77 C10 C43 C39 -146.3(9)
C63 C10 C43 C39 5.3(14)
C77 C10 C43 C42 -5.8(13)
C63 C10 C43 C42 145.8(9)
C8 C39 C43 C10 1.6(14)
C56 C39 C43 C10 145.0(9)
C8 C39 C43 C42 -143.8(9)
C56 C39 C43 C42 -0.4(10)
C44 C42 C43 C10 1.9(14)
C41 C42 C43 C10 -143.8(9)
C44 C42 C43 C39 146.7(9)
C41 C42 C43 C39 1.0(10)
C41 C42 C44 C72 144.0(10)
C43 C42 C44 C72 4.3(14)
C41 C42 C44 C19 -5.5(14)
C43 C42 C44 C19 -145.3(9)
C69 C19 C44 C72 -3.0(14)
C62 C19 C44 C72 -147.7(9)
C69 C19 C44 C42 147.5(9)
C62 C19 C44 C42 2.8(13)
C40 C32 C45 C61 3.4(12)
C46 C32 C45 C61 145.6(8)
C40 C32 C45 C33 -146.5(8)
C46 C32 C45 C33 -4.3(11)
C15 C33 C45 C61 -148.6(8)
C64 C33 C45 C61 -4.2(11)
C15 C33 C45 C32 2.3(11)
C64 C33 C45 C32 146.7(8)
C23 C6 C46 C52 -2.2(11)
C15 C6 C46 C52 145.3(8)
La1 C6 C46 C52 67.3(8)
C23 C6 C46 C32 -146.3(8)
C15 C6 C46 C32 1.3(11)
La1 C6 C46 C32 -76.7(8)
C45 C32 C46 C52 -144.7(8)
C40 C32 C46 C52 0.8(10)
C45 C32 C46 C6 2.6(12)
C40 C32 C46 C6 148.1(8)
C91 C96 C95 C94 -0.8(16)
C40 C31 C48 C66 144.7(10)
C52 C31 C48 C66 4.8(13)
C40 C31 C48 C30 -3.8(14)
C52 C31 C48 C30 -143.7(9)
C50 C65 C73 C74 1.0(13)
C62 C65 C73 C74 141.5(8)
La1 C65 C73 C74 65.2(7)
C50 C65 C73 C12 -138.1(9)
C62 C65 C73 C12 2.5(11)
La1 C65 C73 C12 -73.8(6)
C50 C65 C73 La1 -64.3(8)
C62 C65 C73 La1 76.3(7)
C78 C12 C73 C65 -2.8(11)
C15 C12 C73 C65 138.4(8)
La1 C12 C73 C65 73.7(6)
C78 C12 C73 C74 -142.3(8)
C15 C12 C73 C74 -1.1(11)
La1 C12 C73 C74 -65.8(6)
C78 C12 C73 La1 -76.5(7)
C15 C12 C73 La1 64.6(7)
C74 La1 C73 C65 121.1(9)
C12 La1 C73 C65 -119.0(8)
C80 La1 C73 C65 89.7(6)
C23 La1 C73 C65 152.8(7)
C50 La1 C73 C65 26.9(5)
C15 La1 C73 C65 -146.0(7)
C34 La1 C73 C65 57.8(6)
C6 La1 C73 C65 -176.1(7)
C62 La1 C73 C65 -30.8(5)
C78 La1 C73 C65 -88.3(6)
C65 La1 C73 C74 -121.1(9)
C12 La1 C73 C74 119.8(8)
C80 La1 C73 C74 -31.4(5)
C23 La1 C73 C74 31.6(5)
C50 La1 C73 C74 -94.3(6)
C15 La1 C73 C74 92.9(6)
C34 La1 C73 C74 -63.3(6)
C6 La1 C73 C74 62.7(6)
C62 La1 C73 C74 -152.0(7)
C78 La1 C73 C74 150.6(7)
C74 La1 C73 C12 -119.8(8)
C65 La1 C73 C12 119.0(8)
C80 La1 C73 C12 -151.3(6)
C23 La1 C73 C12 -88.2(6)
C50 La1 C73 C12 145.9(7)
C15 La1 C73 C12 -27.0(5)
C34 La1 C73 C12 176.8(6)
C6 La1 C73 C12 -57.1(5)
C62 La1 C73 C12 88.2(6)
C78 La1 C73 C12 30.7(5)
C76 C11 C51 C79 -146.3(9)
C20 C11 C51 C79 2.0(13)
C76 C11 C51 C21 0.3(14)
C20 C11 C51 C21 148.5(9)
C71 C21 C51 C11 -9.6(16)
C75 C21 C51 C11 -148.1(8)
C71 C21 C51 C79 139.6(11)
C75 C21 C51 C79 1.2(10)
C7 C27 C52 C46 3.6(13)
C67 C27 C52 C46 -147.5(9)
C7 C27 C52 C31 146.2(8)
C67 C27 C52 C31 -4.9(13)
C6 C46 C52 C27 -3.2(13)
C32 C46 C52 C27 145.2(8)
C6 C46 C52 C31 -149.8(7)
C32 C46 C52 C31 -1.4(9)
C48 C31 C52 C27 0.0(13)
C40 C31 C52 C27 -146.6(8)
C48 C31 C52 C46 148.2(8)
C40 C31 C52 C46 1.6(9)
C96 C95 C94 C93 1.8(15)
C92 C93 C94 C95 -3.3(15)
C34 C80 C53 C71 5.5(13)
C74 C80 C53 C71 151.8(9)
La1 C80 C53 C71 88.3(9)
C34 C80 C53 C7 -144.5(8)
C74 C80 C53 C7 1.9(10)
La1 C80 C53 C7 -61.6(6)
C34 C80 C53 La1 -82.9(7)
C74 C80 C53 La1 63.5(6)
C27 C7 C53 C71 -1.3(14)
C23 C7 C53 C71 -152.2(8)
La1 C7 C53 C71 -98.1(8)
C27 C7 C53 C80 149.9(8)
C23 C7 C53 C80 -1.0(10)
La1 C7 C53 C80 53.1(6)
C27 C7 C53 La1 96.7(8)
C23 C7 C53 La1 -54.2(6)
C73 La1 C53 C71 -152.7(8)
C74 La1 C53 C71 -163.1(9)
C65 La1 C53 C71 -121.3(7)
C12 La1 C53 C71 -177.3(7)
C80 La1 C53 C71 -121.0(10)
C23 La1 C53 C71 150.9(9)
C50 La1 C53 C71 -94.5(7)
C15 La1 C53 C71 151.9(7)
C34 La1 C53 C71 -85.7(7)
C6 La1 C53 C71 138.1(8)
C62 La1 C53 C71 -112.8(7)
C78 La1 C53 C71 -170.1(6)
C73 La1 C53 C80 -31.7(6)
C74 La1 C53 C80 -42.1(6)
C65 La1 C53 C80 -0.2(6)
C12 La1 C53 C80 -56.3(6)
C23 La1 C53 C80 -88.1(6)
C50 La1 C53 C80 26.5(6)
C15 La1 C53 C80 -87.1(6)
C34 La1 C53 C80 35.3(5)
C6 La1 C53 C80 -100.9(6)
C62 La1 C53 C80 8.2(7)
C78 La1 C53 C80 -49.0(7)
C73 La1 C53 C7 89.4(5)
C74 La1 C53 C7 78.9(6)
C65 La1 C53 C7 120.8(5)
C12 La1 C53 C7 64.7(5)
C80 La1 C53 C7 121.0(8)
C23 La1 C53 C7 32.9(5)
C50 La1 C53 C7 147.6(5)
C15 La1 C53 C7 33.9(5)
C34 La1 C53 C7 156.4(6)
C6 La1 C53 C7 20.2(5)
C62 La1 C53 C7 129.2(5)
C78 La1 C53 C7 72.0(6)
C79 C49 C54 C22 -144.9(8)
C59 C49 C54 C22 3.2(12)
C79 C49 C54 C26 -2.2(13)
C59 C49 C54 C26 145.8(8)
C77 C22 C54 C49 146.6(8)
C4 C22 C54 C49 -5.4(13)
C77 C22 C54 C26 0.0(10)
C4 C22 C54 C26 -152.0(8)
C18 C26 C54 C49 -1.3(13)
C72 C26 C54 C49 -146.7(9)
C18 C26 C54 C22 145.8(8)
C72 C26 C54 C22 0.4(10)
C35 C36 C55 C17 1.2(12)
C58 C36 C55 C17 150.8(8)
C35 C36 C55 C30 -144.1(8)
C58 C36 C55 C30 5.5(13)
C35 C36 C55 La2 -47.8(7)
C58 C36 C55 La2 101.9(8)
C29 C17 C55 C36 -142.8(8)
C1 C17 C55 C36 13.2(12)
La2 C17 C55 C36 -61.8(9)
C29 C17 C55 C30 6.2(9)
C1 C17 C55 C30 162.1(7)
La2 C17 C55 C30 87.2(6)
C29 C17 C55 La2 -81.0(5)
C1 C17 C55 La2 74.9(6)
C17 La2 C55 C36 134.4(9)
C13 La2 C55 C36 58.3(6)
C2 La2 C55 C36 119.1(6)
C28 La2 C55 C36 152.1(6)
C3 La2 C55 C36 97.6(6)
C1 La2 C55 C36 96.8(6)
C5 La2 C55 C36 47.1(6)
C29 La2 C55 C36 176.7(7)
C24 La2 C55 C36 175.2(6)
C4 La2 C55 C36 61.4(6)
C63 La2 C55 C36 123.0(6)
C68 La2 C55 C36 160.1(5)
C13 La2 C55 C17 -76.0(5)
C2 La2 C55 C17 -15.3(5)
C28 La2 C55 C17 17.7(5)
C3 La2 C55 C17 -36.7(6)
C1 La2 C55 C17 -37.5(5)
C5 La2 C55 C17 -87.2(5)
C29 La2 C55 C17 42.3(5)
C24 La2 C55 C17 40.8(5)
C4 La2 C55 C17 -72.9(6)
C63 La2 C55 C17 -11.3(8)
C68 La2 C55 C17 25.7(6)
C17 La2 C55 C30 -105.8(8)
C13 La2 C55 C30 178.2(7)
C2 La2 C55 C30 -121.1(6)
C28 La2 C55 C30 -88.1(6)
C3 La2 C55 C30 -142.5(6)
C1 La2 C55 C30 -143.3(7)
C5 La2 C55 C30 167.0(6)
C29 La2 C55 C30 -63.4(6)
C24 La2 C55 C30 -64.9(6)
C4 La2 C55 C30 -178.7(5)
C63 La2 C55 C30 -117.1(6)
C68 La2 C55 C30 -80.1(6)
C42 C41 C56 C70 144.2(9)
C60 C41 C56 C70 -4.7(14)
C42 C41 C56 C39 1.0(10)
C60 C41 C56 C39 -147.9(8)
C8 C39 C56 C41 143.3(9)
C43 C39 C56 C41 -0.3(10)
C8 C39 C56 C70 -1.0(14)
C43 C39 C56 C70 -144.6(9)
C24 C29 C57 C30 -146.1(8)
C17 C29 C57 C30 1.8(9)
La2 C29 C57 C30 -67.5(7)
C24 C29 C57 C16 5.0(12)
C17 C29 C57 C16 153.0(8)
La2 C29 C57 C16 83.6(8)
C14 C16 C57 C30 146.8(9)
C40 C16 C57 C30 -3.7(12)
C14 C16 C57 C29 -1.7(13)
C40 C16 C57 C29 -152.2(8)
C55 C36 C58 C76 -143.7(9)
C35 C36 C58 C76 4.6(13)
C55 C36 C58 C66 -1.5(13)
C35 C36 C58 C66 146.9(9)
C11 C20 C59 C5 -150.8(9)
C35 C20 C59 C5 -0.6(9)
C11 C20 C59 C49 1.0(13)
C35 C20 C59 C49 151.2(7)
C13 C5 C59 C20 -3.5(9)
C4 C5 C59 C20 145.6(8)
La2 C5 C59 C20 66.5(7)
C13 C5 C59 C49 -153.7(7)
C4 C5 C59 C49 -4.6(12)
La2 C5 C59 C49 -83.7(8)
C54 C49 C59 C20 -146.7(8)
C79 C49 C59 C20 3.7(11)
C54 C49 C59 C5 1.6(12)
C79 C49 C59 C5 152.1(8)
C56 C41 C60 C62 146.0(9)
C42 C41 C60 C62 -0.4(13)
C56 C41 C60 C78 0.6(13)
C42 C41 C60 C78 -145.8(9)
C1 C81 C89 C85 -170.6(6)
C2 C81 C89 C85 -68.1(8)
C84 C81 C89 C85 59.6(8)
C1 C81 C89 C83 69.0(8)
C2 C81 C89 C83 171.6(6)
C84 C81 C89 C83 -60.7(8)
C88 C85 C89 C81 -60.6(8)
C88 C85 C89 C83 59.7(8)
C87 C83 C89 C81 61.0(8)
C87 C83 C89 C85 -59.6(8)
C32 C45 C61 C37 -145.1(9)
C33 C45 C61 C37 4.6(12)
C32 C45 C61 C14 -4.2(12)
C33 C45 C61 C14 145.5(8)
C70 C37 C61 C45 -1.6(13)
C9 C37 C61 C45 144.0(8)
C70 C37 C61 C14 -146.1(8)
C9 C37 C61 C14 -0.5(10)
C16 C14 C61 C45 0.0(12)
C38 C14 C61 C45 -145.7(8)
C16 C14 C61 C37 146.4(9)
C38 C14 C61 C37 0.6(10)
C78 C60 C62 C65 -0.1(13)
C41 C60 C62 C65 -147.1(9)
C78 C60 C62 C19 144.9(8)
C41 C60 C62 C19 -2.1(13)
C78 C60 C62 La1 50.2(7)
C41 C60 C62 La1 -96.8(8)
C73 C65 C62 C60 -1.1(13)
C50 C65 C62 C60 146.0(9)
La1 C65 C62 C60 62.3(9)
C73 C65 C62 C19 -150.0(8)
C50 C65 C62 C19 -2.9(9)
La1 C65 C62 C19 -86.6(6)
C73 C65 C62 La1 -63.4(7)
C50 C65 C62 La1 83.7(6)
C44 C19 C62 C60 0.9(13)
C69 C19 C62 C60 -148.0(9)
C44 C19 C62 C65 151.7(9)
C69 C19 C62 C65 2.8(9)
C44 C19 C62 La1 91.2(9)
C69 C19 C62 La1 -57.7(7)
C73 La1 C62 C60 -99.2(7)
C74 La1 C62 C60 -114.7(7)
C65 La1 C62 C60 -133.8(9)
C12 La1 C62 C60 -59.3(6)
C80 La1 C62 C60 -147.1(6)
C23 La1 C62 C60 -95.8(7)
C50 La1 C62 C60 -175.9(8)
C15 La1 C62 C60 -49.2(6)
C34 La1 C62 C60 -172.1(7)
C6 La1 C62 C60 -63.9(7)
C78 La1 C62 C60 -27.4(6)
C73 La1 C62 C65 34.6(6)
C74 La1 C62 C65 19.1(6)
C12 La1 C62 C65 74.5(6)
C80 La1 C62 C65 -13.4(6)
C23 La1 C62 C65 38.0(7)
C50 La1 C62 C65 -42.2(5)
C15 La1 C62 C65 84.6(6)
C34 La1 C62 C65 -38.3(6)
C6 La1 C62 C65 69.8(6)
C78 La1 C62 C65 106.4(7)
C73 La1 C62 C19 140.7(8)
C74 La1 C62 C19 125.2(7)
C65 La1 C62 C19 106.1(9)
C12 La1 C62 C19 -179.4(7)
C80 La1 C62 C19 92.7(7)
C23 La1 C62 C19 144.1(6)
C50 La1 C62 C19 63.9(6)
C15 La1 C62 C19 -169.3(7)
C34 La1 C62 C19 67.8(6)
C6 La1 C62 C19 175.9(6)
C78 La1 C62 C19 -147.5(8)
C4 C3 C63 C10 11.8(12)
C2 C3 C63 C10 161.0(8)
La2 C3 C63 C10 89.8(8)
C4 C3 C63 C68 -140.2(7)
C2 C3 C63 C68 9.0(9)
La2 C3 C63 C68 -62.2(6)
C4 C3 C63 La2 -78.0(6)
C2 C3 C63 La2 71.3(5)
C43 C10 C63 C3 -155.4(9)
C77 C10 C63 C3 -2.6(12)
C43 C10 C63 C68 -5.9(13)
C77 C10 C63 C68 146.9(8)
C43 C10 C63 La2 -87.4(9)
C77 C10 C63 La2 65.3(8)
C17 La2 C63 C3 -54.6(6)
C13 La2 C63 C3 5.0(6)
C2 La2 C63 C3 -43.2(5)
C28 La2 C63 C3 -86.3(6)
C1 La2 C63 C3 -27.7(6)
C5 La2 C63 C3 30.1(5)
C29 La2 C63 C3 -87.5(6)
C24 La2 C63 C3 -100.5(6)
C4 La2 C63 C3 36.0(5)
C68 La2 C63 C3 -119.7(8)
C17 La2 C63 C10 -178.8(6)
C13 La2 C63 C10 -119.2(6)
C2 La2 C63 C10 -167.4(8)
C28 La2 C63 C10 149.4(7)
C3 La2 C63 C10 -124.2(9)
C1 La2 C63 C10 -151.9(6)
C5 La2 C63 C10 -94.2(7)
C29 La2 C63 C10 148.2(6)
C24 La2 C63 C10 135.3(7)
C4 La2 C63 C10 -88.2(7)
C68 La2 C63 C10 116.1(8)
C17 La2 C63 C68 65.1(5)
C13 La2 C63 C68 124.8(5)
C2 La2 C63 C68 76.5(5)
C28 La2 C63 C68 33.4(4)
C3 La2 C63 C68 119.7(8)
C1 La2 C63 C68 92.0(5)
C5 La2 C63 C68 149.8(5)
C29 La2 C63 C68 32.2(5)
C24 La2 C63 C68 19.3(5)
C4 La2 C63 C68 155.7(6)
C15 C33 C64 C70 149.9(8)
C45 C33 C64 C70 1.0(12)
C15 C33 C64 C78 1.3(9)
C45 C33 C64 C78 -147.5(8)
C29 C57 C30 C48 152.4(9)
C16 C57 C30 C48 0.2(13)
C29 C57 C30 C55 2.0(9)
C16 C57 C30 C55 -150.2(8)
C31 C48 C30 C57 3.5(13)
C66 C48 C30 C57 -146.2(9)
C31 C48 C30 C55 150.0(9)
C66 C48 C30 C55 0.3(13)
C36 C55 C30 C57 146.0(8)
C17 C55 C30 C57 -5.1(9)
La2 C55 C30 C57 54.1(7)
C36 C55 C30 C48 -5.1(13)
C17 C55 C30 C48 -156.2(8)
La2 C55 C30 C48 -97.0(8)
C31 C48 C66 C67 -4.7(14)
C30 C48 C66 C67 143.3(9)
C31 C48 C66 C58 -144.1(10)
C30 C48 C66 C58 3.9(14)
C76 C58 C66 C48 142.9(9)
C36 C58 C66 C48 -3.5(14)
C76 C58 C66 C67 -2.2(10)
C36 C58 C66 C67 -148.6(8)
C65 C73 C74 C80 -0.5(12)
C12 C73 C74 C80 139.2(8)
La1 C73 C74 C80 69.0(7)
C65 C73 C74 C23 -137.9(8)
C12 C73 C74 C23 1.7(11)
La1 C73 C74 C23 -68.4(7)
C65 C73 C74 La1 -69.5(7)
C12 C73 C74 La1 70.2(6)
C34 C80 C74 C73 -1.3(13)
C53 C80 C74 C73 -144.7(8)
La1 C80 C74 C73 -64.3(7)
C34 C80 C74 C23 141.5(8)
C53 C80 C74 C23 -2.0(9)
La1 C80 C74 C23 78.4(6)
C34 C80 C74 La1 63.0(8)
C53 C80 C74 La1 -80.4(6)
C6 C23 C74 C73 -1.0(12)
C7 C23 C74 C73 143.6(8)
La1 C23 C74 C73 63.9(7)
C6 C23 C74 C80 -143.3(8)
C7 C23 C74 C80 1.3(9)
La1 C23 C74 C80 -78.4(6)
C6 C23 C74 La1 -64.9(7)
C7 C23 C74 La1 79.8(6)
C65 La1 C74 C73 33.4(5)
C12 La1 C74 C73 -34.6(5)
C80 La1 C74 C73 125.2(8)
C23 La1 C74 C73 -126.3(8)
C50 La1 C74 C73 67.1(6)
C15 La1 C74 C73 -68.3(6)
C34 La1 C74 C73 99.2(6)
C6 La1 C74 C73 -99.7(6)
C62 La1 C74 C73 22.4(6)
C78 La1 C74 C73 -23.4(6)
C73 La1 C74 C80 -125.2(8)
C65 La1 C74 C80 -91.8(6)
C12 La1 C74 C80 -159.7(7)
C23 La1 C74 C80 108.5(8)
C50 La1 C74 C80 -58.1(5)
C15 La1 C74 C80 166.6(6)
C34 La1 C74 C80 -26.0(5)
C6 La1 C74 C80 135.1(6)
C62 La1 C74 C80 -102.7(6)
C78 La1 C74 C80 -148.6(6)
C73 La1 C74 C23 126.3(8)
C65 La1 C74 C23 159.7(6)
C12 La1 C74 C23 91.8(6)
C80 La1 C74 C23 -108.5(8)
C50 La1 C74 C23 -166.6(6)
C15 La1 C74 C23 58.0(5)
C34 La1 C74 C23 -134.5(6)
C6 La1 C74 C23 26.6(5)
C62 La1 C74 C23 148.7(5)
C78 La1 C74 C23 102.9(5)
C9 C8 C68 C28 2.0(13)
C39 C8 C68 C28 155.9(9)
C9 C8 C68 C63 -146.7(8)
C39 C8 C68 C63 7.3(13)
C9 C8 C68 La2 -65.3(9)
C39 C8 C68 La2 88.7(9)
C24 C28 C68 C8 -12.8(13)
C2 C28 C68 C8 -161.8(9)
La2 C28 C68 C8 -90.1(9)
C24 C28 C68 C63 138.5(8)
C2 C28 C68 C63 -10.4(9)
La2 C28 C68 C63 61.3(6)
C24 C28 C68 La2 77.3(7)
C2 C28 C68 La2 -71.7(5)
C3 C63 C68 C8 154.4(8)
C10 C63 C68 C8 -0.5(12)
La2 C63 C68 C8 99.7(8)
C3 C63 C68 C28 0.9(9)
C10 C63 C68 C28 -153.9(8)
La2 C63 C68 C28 -53.7(5)
C3 C63 C68 La2 54.6(5)
C10 C63 C68 La2 -100.2(7)
C17 La2 C68 C8 118.9(7)
C13 La2 C68 C8 178.9(6)
C2 La2 C68 C8 166.2(8)
C28 La2 C68 C8 122.4(9)
C3 La2 C68 C8 -150.0(8)
C1 La2 C68 C8 152.1(7)
C5 La2 C68 C8 -148.4(6)
C29 La2 C68 C8 94.0(7)
C24 La2 C68 C8 87.4(7)
C4 La2 C68 C8 -135.9(7)
C63 La2 C68 C8 -116.9(9)
C17 La2 C68 C28 -3.5(5)
C13 La2 C68 C28 56.5(6)
C2 La2 C68 C28 43.8(5)
C3 La2 C68 C28 87.6(5)
C1 La2 C68 C28 29.7(5)
C5 La2 C68 C28 89.2(5)
C29 La2 C68 C28 -28.4(5)
C24 La2 C68 C28 -35.0(5)
C4 La2 C68 C28 101.7(5)
C63 La2 C68 C28 120.7(7)
C17 La2 C68 C63 -124.2(5)
C13 La2 C68 C63 -64.2(5)
C2 La2 C68 C63 -76.9(5)
C28 La2 C68 C63 -120.7(7)
C3 La2 C68 C63 -33.1(4)
C1 La2 C68 C63 -91.1(5)
C5 La2 C68 C63 -31.5(5)
C29 La2 C68 C63 -149.2(5)
C24 La2 C68 C63 -155.7(6)
C4 La2 C68 C63 -19.0(5)
C44 C19 C69 C50 -150.2(9)
C62 C19 C69 C50 -1.6(10)
C44 C19 C69 C18 -1.8(14)
C62 C19 C69 C18 146.7(8)
C25 C18 C69 C50 -0.8(13)
C26 C18 C69 C50 150.0(9)
C25 C18 C69 C19 -145.0(9)
C26 C18 C69 C19 5.8(13)
C86 C84 C90 C87 59.8(9)
C81 C84 C90 C87 -61.3(8)
C83 C87 C90 C84 60.6(9)
C82 C87 C90 C84 -59.4(8)
C61 C37 C70 C56 147.2(9)
C9 C37 C70 C56 6.9(14)
C61 C37 C70 C64 -1.8(13)
C9 C37 C70 C64 -142.1(9)
C41 C56 C70 C37 -143.4(10)
C39 C56 C70 C37 -4.9(14)
C41 C56 C70 C64 6.7(13)
C39 C56 C70 C64 145.1(9)
C33 C64 C70 C37 2.1(13)
C78 C64 C70 C37 144.8(9)
C33 C64 C70 C56 -148.0(8)
C78 C64 C70 C56 -5.2(13)
C51 C21 C71 C53 -138.0(11)
C75 C21 C71 C53 -5.6(14)
C51 C21 C71 C47 13.9(16)
C75 C21 C71 C47 146.3(9)
C80 C53 C71 C21 0.6(14)
C7 C53 C71 C21 147.4(10)
La1 C53 C71 C21 65.9(10)
C80 C53 C71 C47 -150.3(9)
C7 C53 C71 C47 -3.5(13)
La1 C53 C71 C47 -85.1(9)
C76 C47 C71 C21 -9.3(13)
C67 C47 C71 C21 -148.5(10)
C76 C47 C71 C53 143.4(9)
C67 C47 C71 C53 4.3(14)
C42 C44 C72 C26 -146.2(10)
C19 C44 C72 C26 3.5(14)
C42 C44 C72 C77 -6.3(14)
C19 C44 C72 C77 143.4(10)
C18 C26 C72 C44 1.0(14)
C54 C26 C72 C44 144.1(9)
C18 C26 C72 C77 -143.7(9)
C54 C26 C72 C77 -0.5(10)
C19 C69 C50 C34 146.6(8)
C18 C69 C50 C34 -2.0(13)
C19 C69 C50 C65 -0.3(10)
C18 C69 C50 C65 -148.9(8)
C19 C69 C50 La1 66.7(7)
C18 C69 C50 La1 -81.9(9)
C75 C34 C50 C69 2.8(13)
C80 C34 C50 C69 -145.9(8)
La1 C34 C50 C69 -93.1(8)
C75 C34 C50 C65 146.8(9)
C80 C34 C50 C65 -1.9(12)
La1 C34 C50 C65 50.9(7)
C75 C34 C50 La1 95.8(8)
C80 C34 C50 La1 -52.8(7)
C73 C65 C50 C69 147.1(9)
C62 C65 C50 C69 2.0(10)
La1 C65 C50 C69 90.6(7)
C73 C65 C50 C34 0.2(13)
C62 C65 C50 C34 -144.8(8)
La1 C65 C50 C34 -56.3(8)
C73 C65 C50 La1 56.5(7)
C62 C65 C50 La1 -88.5(6)
C73 La1 C50 C69 -137.9(8)
C74 La1 C50 C69 -176.1(8)
C65 La1 C50 C69 -109.2(9)
C12 La1 C50 C69 -119.7(7)
C80 La1 C50 C69 148.1(8)
C23 La1 C50 C69 176.3(6)
C15 La1 C50 C69 -131.2(6)
C34 La1 C50 C69 118.6(9)
C6 La1 C50 C69 -163.1(6)
C62 La1 C50 C69 -69.0(7)
C78 La1 C50 C69 -90.9(7)
C73 La1 C50 C34 103.5(6)
C74 La1 C50 C34 65.3(5)
C65 La1 C50 C34 132.2(8)
C12 La1 C50 C34 121.7(5)
C80 La1 C50 C34 29.5(5)
C23 La1 C50 C34 57.7(5)
C15 La1 C50 C34 110.2(5)
C6 La1 C50 C34 78.3(6)
C62 La1 C50 C34 172.4(7)
C78 La1 C50 C34 150.5(5)
C73 La1 C50 C65 -28.7(6)
C74 La1 C50 C65 -66.9(6)
C12 La1 C50 C65 -10.5(6)
C80 La1 C50 C65 -102.7(6)
C23 La1 C50 C65 -74.6(6)
C15 La1 C50 C65 -22.0(7)
C34 La1 C50 C65 -132.2(8)
C6 La1 C50 C65 -53.9(7)
C62 La1 C50 C65 40.2(5)
C78 La1 C50 C65 18.2(6)
C52 C27 C67 C47 146.4(9)
C7 C27 C67 C47 -4.4(13)
C52 C27 C67 C66 5.1(14)
C7 C27 C67 C66 -145.7(9)
C76 C47 C67 C27 -142.7(9)
C71 C47 C67 C27 -0.3(14)
C76 C47 C67 C66 2.1(10)
C71 C47 C67 C66 144.5(9)
C48 C66 C67 C27 -0.4(14)
C58 C66 C67 C27 145.6(9)
C48 C66 C67 C47 -145.9(9)
C58 C66 C67 C47 0.1(10)
C80 C34 C75 C25 146.9(9)
C50 C34 C75 C25 -0.7(13)
La1 C34 C75 C25 77.5(9)
C80 C34 C75 C21 1.1(13)
C50 C34 C75 C21 -146.5(9)
La1 C34 C75 C21 -68.3(9)
C18 C25 C75 C34 -2.2(14)
C79 C25 C75 C34 -148.8(9)
C18 C25 C75 C21 146.9(9)
C79 C25 C75 C21 0.3(10)
C71 C21 C75 C34 4.9(13)
C51 C21 C75 C34 148.6(9)
C71 C21 C75 C25 -144.5(9)
C51 C21 C75 C25 -0.9(9)
C51 C11 C76 C47 2.9(15)
C20 C11 C76 C47 -144.5(9)
C51 C11 C76 C58 146.4(9)
C20 C11 C76 C58 -1.0(13)
C67 C47 C76 C11 144.9(9)
C71 C47 C76 C11 1.6(14)
C67 C47 C76 C58 -3.4(10)
C71 C47 C76 C58 -146.7(9)
C36 C58 C76 C11 -0.8(14)
C66 C58 C76 C11 -145.2(9)
C36 C58 C76 C47 147.9(8)
C66 C58 C76 C47 3.5(10)
C43 C10 C77 C22 146.6(9)
C63 C10 C77 C22 -6.8(12)
C43 C10 C77 C72 3.7(13)
C63 C10 C77 C72 -149.6(8)
C54 C22 C77 C10 -146.6(8)
C4 C22 C77 C10 6.6(13)
C54 C22 C77 C72 -0.3(10)
C4 C22 C77 C72 152.9(8)
C44 C72 C77 C10 2.3(13)
C26 C72 C77 C10 147.8(9)
C44 C72 C77 C22 -145.0(9)
C26 C72 C77 C22 0.5(10)
C62 C60 C78 C12 -0.3(13)
C41 C60 C78 C12 146.9(9)
C62 C60 C78 C64 -146.2(8)
C41 C60 C78 C64 0.9(12)
C62 C60 C78 La1 -50.2(7)
C41 C60 C78 La1 96.9(8)
C15 C12 C78 C60 -144.9(8)
C73 C12 C78 C60 1.8(12)
La1 C12 C78 C60 -61.0(9)
C15 C12 C78 C64 3.5(9)
C73 C12 C78 C64 150.2(7)
La1 C12 C78 C64 87.4(6)
C15 C12 C78 La1 -83.9(5)
C73 C12 C78 La1 62.8(6)
C70 C64 C78 C60 1.5(13)
C33 C64 C78 C60 148.8(8)
C70 C64 C78 C12 -150.2(8)
C33 C64 C78 C12 -3.0(9)
C70 C64 C78 La1 -88.6(9)
C33 C64 C78 La1 58.6(6)
C73 La1 C78 C60 99.3(7)
C74 La1 C78 C60 115.5(6)
C65 La1 C78 C60 60.1(6)
C12 La1 C78 C60 135.4(9)
C80 La1 C78 C60 97.4(6)
C23 La1 C78 C60 149.2(6)
C50 La1 C78 C60 49.4(6)
C15 La1 C78 C60 176.4(8)
C34 La1 C78 C60 64.7(6)
C6 La1 C78 C60 172.6(6)
C62 La1 C78 C60 26.9(6)
C73 La1 C78 C12 -36.1(5)
C74 La1 C78 C12 -19.9(6)
C65 La1 C78 C12 -75.2(6)
C80 La1 C78 C12 -38.0(6)
C23 La1 C78 C12 13.8(6)
C50 La1 C78 C12 -86.0(6)
C15 La1 C78 C12 41.1(5)
C34 La1 C78 C12 -70.6(6)
C6 La1 C78 C12 37.3(6)
C62 La1 C78 C12 -108.4(7)
C73 La1 C78 C64 -143.3(7)
C74 La1 C78 C64 -127.1(6)
C65 La1 C78 C64 177.5(7)
C12 La1 C78 C64 -107.3(9)
C80 La1 C78 C64 -145.2(6)
C23 La1 C78 C64 -93.5(6)
C50 La1 C78 C64 166.8(6)
C15 La1 C78 C64 -66.2(6)
C34 La1 C78 C64 -177.9(5)
C6 La1 C78 C64 -70.0(6)
C62 La1 C78 C64 144.3(7)
C11 C51 C79 C49 3.0(14)
C21 C51 C79 C49 -143.9(9)
C11 C51 C79 C25 145.9(9)
C21 C51 C79 C25 -1.0(11)
C54 C49 C79 C51 142.9(10)
C59 C49 C79 C51 -5.9(12)
C54 C49 C79 C25 3.2(13)
C59 C49 C79 C25 -145.6(8)
C18 C25 C79 C51 -146.5(9)
C75 C25 C79 C51 0.4(10)
C18 C25 C79 C49 -0.6(13)
C75 C25 C79 C49 146.3(8)
